data_4133226
loop_
_publ_author_name
'Zeng, Wangdong'
'Gopalakrishna, Tullimilli Y.'
'Phan, Hoa'
'Tanaka, Takayuki'
'Herng, Tun Seng'
'Ding, Jun'
'Osuka, Atsuhiro'
'Wu, Jishan'

_publ_section_title
;
 Superoctazethrene: An Open-Shell Graphene-like Molecule Possessing Large
 Diradical Character but Still with Reasonable Stability.
;
_journal_issue 43
_journal_name_full 'Journal of the American Chemical Society'
_journal_page_first 14054
_journal_page_last 14058
_journal_paper_doi 10.1021/jacs.8b09075
_journal_volume 140
_journal_year 2018
_chemical_formula_sum 'C70 H80 O4'
_chemical_formula_weight 985.34
_space_group_crystal_system triclinic
_space_group_IT_number 2
_space_group_name_Hall '-P 1'
_space_group_name_H-M_alt 'P -1'
_atom_sites_solution_hydrogens geom
_audit_creation_method SHELXL-2017/1
_cell_angle_alpha 103.889(6)
_cell_angle_beta 97.137(6)
_cell_angle_gamma 91.927(6)
_cell_formula_units_Z 4
_cell_length_a 17.612(2)
_cell_length_b 17.855(2)
_cell_length_c 18.518(2)
_cell_measurement_reflns_used 9715
_cell_measurement_temperature 152(2)
_cell_measurement_theta_max 69.08
_cell_measurement_theta_min 3.30
_cell_volume 5597.0(11)
_computing_cell_refinement 'APEX3 v2016.1-0 (Bruker AXS)'
_computing_data_collection 'APEX3 (Bruker AXS)'
_computing_data_reduction 'SAINT V8.32B (Bruker AXS Inc., 2014)'
_computing_molecular_graphics 'Bruker SHELXTL'
_computing_publication_material 'Bruker SHELXTL'
_computing_structure_refinement 'SHELXL--2014 (Sheldrick 2014)'
_computing_structure_solution 'SHELXT--(Sheldrick 2015)'
_diffrn_ambient_temperature 152(2)
_diffrn_measured_fraction_theta_full 0.981
_diffrn_measured_fraction_theta_max 0.981
_diffrn_measurement_device_type 'Bruker D8 venture'
_diffrn_measurement_method '\f and \w scans'
_diffrn_radiation_type CuK\a
_diffrn_radiation_wavelength 1.54178
_diffrn_reflns_av_R_equivalents 0.0704
_diffrn_reflns_av_unetI/netI 0.0688
_diffrn_reflns_Laue_measured_fraction_full 0.981
_diffrn_reflns_Laue_measured_fraction_max 0.981
_diffrn_reflns_limit_h_max 20
_diffrn_reflns_limit_h_min -20
_diffrn_reflns_limit_k_max 21
_diffrn_reflns_limit_k_min -21
_diffrn_reflns_limit_l_max 22
_diffrn_reflns_limit_l_min -22
_diffrn_reflns_number 67574
_diffrn_reflns_point_group_measured_fraction_full 0.981
_diffrn_reflns_point_group_measured_fraction_max 0.981
_diffrn_reflns_theta_full 66.595
_diffrn_reflns_theta_max 66.595
_diffrn_reflns_theta_min 3.296
_exptl_absorpt_coefficient_mu 0.540
_exptl_absorpt_correction_T_max 0.7531
_exptl_absorpt_correction_T_min 0.5938
_exptl_absorpt_correction_type multi-scan
_exptl_absorpt_process_details 'Sadabs, (Sheldrick 2012)'
_exptl_crystal_colour Orange
_exptl_crystal_density_diffrn 1.169
_exptl_crystal_density_meas ?
_exptl_crystal_density_method 'Not Measured'
_exptl_crystal_description Rod
_exptl_crystal_F_000 2128
_exptl_crystal_size_max 0.334
_exptl_crystal_size_mid 0.259
_exptl_crystal_size_min 0.142
_refine_diff_density_max 0.820
_refine_diff_density_min -0.485
_refine_diff_density_rms 0.114
_refine_ls_extinction_coef 0.00071(10)
_refine_ls_extinction_expression Fc^*^=kFc[1+0.001xFc^2^\l^3^/sin(2\q)]^-1/4^
_refine_ls_extinction_method 'SHELXL-2017/1 (Sheldrick 2017)'
_refine_ls_goodness_of_fit_ref 1.078
_refine_ls_hydrogen_treatment constr
_refine_ls_matrix_type full
_refine_ls_number_parameters 1427
_refine_ls_number_reflns 19394
_refine_ls_number_restraints 160
_refine_ls_restrained_S_all 1.074
_refine_ls_R_factor_all 0.1699
_refine_ls_R_factor_gt 0.1534
_refine_ls_shift/su_max 0.001
_refine_ls_shift/su_mean 0.000
_refine_ls_structure_factor_coef Fsqd
_refine_ls_weighting_details 'w=1/[\s^2^(Fo^2^)+(0.0358P)^2^+87.1063P] where P=(Fo^2^+2Fc^2^)/3'
_refine_ls_weighting_scheme calc
_refine_ls_wR_factor_gt 0.3955
_refine_ls_wR_factor_ref 0.4034
_reflns_Friedel_coverage 0.000
_reflns_number_gt 15423
_reflns_number_total 19394
_reflns_threshold_expression 'I > 2\s(I)'
_cod_data_source_file ja8b09075_si_002.cif
_cod_data_source_block i105
_cod_depositor_comments
;
The following automatic conversions were performed:

data item '_exptl_absorpt_correction_type' value 'Multi-scan' was
changed to 'multi-scan' in accordance with the
/home/saulius/struct/COD-crude-data/automatic-downloads/DataCite-retrospective/ACS/depositions/lib/dictionaries/cif_core.dic
dictionary named 'cif_core.dic' version 2.4.2 last updated on
2011-04-26.

data item '_exptl_crystal_density_meas' value 'Not Measured' was
changed to '?' -- the value is perceived as not measured.

Automatic conversion script
Id: cif_fix_values 6909 2019-04-08 15:41:33Z antanas 
;
_cod_original_cell_volume 5597.1(11)
_cod_database_code 4133226
_shelx_shelxl_version_number 2017/1
_shelx_space_group_comment
; 
The symmetry employed for this shelxl refinement is uniquely defined 
by the following loop, which should always be used as a source of 
symmetry information in preference to the above space-group names. 
They are only intended as comments. 
;
_computing_bruker_data_scaling 'SADABS V2012/1 (Bruker AXS Inc.)'

loop_
_space_group_symop_operation_xyz
'x, y, z'
'-x, -y, -z'

loop_
_atom_site_label
_atom_site_type_symbol
_atom_site_fract_x
_atom_site_fract_y
_atom_site_fract_z
_atom_site_U_iso_or_equiv
_atom_site_adp_type
_atom_site_occupancy
_atom_site_site_symmetry_order
_atom_site_calc_flag
_atom_site_refinement_flags_posn
_atom_site_refinement_flags_adp
_atom_site_refinement_flags_occupancy
_atom_site_disorder_assembly
_atom_site_disorder_group
O1 O 0.7415(4) 1.1771(4) 0.7651(4) 0.0547(18) Uani 1 1 d . . . . .
O2 O 0.3771(3) 1.0077(3) 0.5629(3) 0.0356(13) Uani 1 1 d . . . . .
O3 O 0.4526(3) 0.7691(3) 1.1034(3) 0.0388(13) Uani 1 1 d . . . . .
O4 O 0.7862(3) 0.6150(3) 1.0500(3) 0.0400(14) Uani 1 1 d . . . . .
O5 O 1.0534(3) 0.3688(4) 0.8253(3) 0.0429(15) Uani 1 1 d . . . . .
O6 O 0.6524(3) 0.4330(3) 0.8581(3) 0.0387(13) Uani 1 1 d . . . . .
O7 O 1.1222(4) 0.8786(4) 0.5012(4) 0.0510(16) Uani 1 1 d . . . . .
O8 O 0.7292(3) 0.7853(4) 0.3484(3) 0.0443(15) Uani 1 1 d . . . . .
C1 C 0.5733(4) 0.9823(4) 0.7798(4) 0.0272(16) Uani 1 1 d . . . . .
C2 C 0.5481(5) 1.0472(5) 0.8343(4) 0.0370(19) Uani 1 1 d . . . . .
H2 H 0.517400 1.083903 0.817404 0.044 Uiso 1 1 calc R U . . .
C3 C 0.5685(6) 1.0550(5) 0.9088(5) 0.044(2) Uani 1 1 d . . . . .
H3 H 0.568519 1.104283 0.942631 0.053 Uiso 1 1 calc R U . . .
C4 C 0.5906(4) 0.9885(4) 0.9378(4) 0.0282(16) Uani 1 1 d . . . . .
C5 C 0.5932(4) 0.9171(4) 0.8839(4) 0.0283(16) Uani 1 1 d . . . . .
C6 C 0.5903(4) 0.9131(4) 0.8058(4) 0.0272(15) Uani 1 1 d . . . . .
C7 C 0.6036(4) 0.8438(4) 0.7549(4) 0.0263(15) Uani 1 1 d . . . . .
C8 C 0.6219(4) 0.8506(4) 0.6821(4) 0.0273(16) Uani 1 1 d . . . . .
C9 C 0.6091(4) 0.9194(4) 0.6589(4) 0.0283(16) Uani 1 1 d . . . . .
C10 C 0.5802(4) 0.9845(4) 0.7080(4) 0.0274(16) Uani 1 1 d . . . . .
C11 C 0.6291(4) 0.9261(4) 0.5894(4) 0.0303(16) Uani 1 1 d . . . . .
H11 H 0.618644 0.971597 0.572898 0.036 Uiso 1 1 calc R U . . .
C12 C 0.6632(5) 0.8686(5) 0.5457(4) 0.0347(18) Uani 1 1 d . . . . .
H12 H 0.675125 0.873636 0.498398 0.042 Uiso 1 1 calc R U . . .
C13 C 0.6811(4) 0.8011(4) 0.5696(4) 0.0312(17) Uani 1 1 d . . . . .
H13 H 0.706678 0.761624 0.539646 0.037 Uiso 1 1 calc R U . . .
C14 C 0.6613(5) 0.7936(4) 0.6360(4) 0.0323(17) Uani 1 1 d . . . . .
H14 H 0.674232 0.748596 0.652423 0.039 Uiso 1 1 calc R U . . .
C15 C 0.6061(4) 0.9941(4) 1.0141(4) 0.0273(16) Uani 1 1 d . . . . .
C16 C 0.6223(4) 0.9252(4) 1.0387(4) 0.0260(15) Uani 1 1 d . . . . .
C17 C 0.6087(4) 0.8524(4) 0.9866(4) 0.0263(15) Uani 1 1 d . . . . .
C18 C 0.5992(4) 0.8480(4) 0.9078(4) 0.0261(15) Uani 1 1 d . . . . .
C19 C 0.5930(4) 0.7754(4) 0.8530(4) 0.0272(15) Uani 1 1 d . . . . .
C20 C 0.5978(4) 0.7720(4) 0.7774(4) 0.0273(16) Uani 1 1 d . . . . .
C21 C 0.5812(5) 0.7076(4) 0.8801(4) 0.0369(19) Uani 1 1 d . . . . .
H21 H 0.572555 0.658773 0.844916 0.044 Uiso 1 1 calc R U . . .
C22 C 0.5818(5) 0.7108(4) 0.9540(4) 0.0312(17) Uani 1 1 d . . . . .
H22 H 0.567098 0.665722 0.968915 0.037 Uiso 1 1 calc R U . . .
C23 C 0.6047(4) 0.7821(4) 1.0105(4) 0.0263(15) Uani 1 1 d . . . . .
C24 C 0.6176(4) 0.7824(4) 1.0856(4) 0.0257(15) Uani 1 1 d . . . . .
C25 C 0.6417(4) 0.8542(4) 1.1395(4) 0.0284(16) Uani 1 1 d . . . . .
C26 C 0.6479(4) 0.9246(4) 1.1164(4) 0.0281(16) Uani 1 1 d . . . . .
C27 C 0.6830(5) 0.9905(5) 1.1706(4) 0.0361(18) Uani 1 1 d . . . . .
H27 H 0.693601 1.036302 1.155132 0.043 Uiso 1 1 calc R U . . .
C28 C 0.7021(5) 0.9903(5) 1.2444(5) 0.041(2) Uani 1 1 d . . . . .
H28 H 0.724524 1.035827 1.279651 0.049 Uiso 1 1 calc R U . . .
C29 C 0.6884(5) 0.9231(5) 1.2676(4) 0.039(2) Uani 1 1 d . . . . .
H29 H 0.698201 0.923859 1.319414 0.047 Uiso 1 1 calc R U . . .
C30 C 0.6611(5) 0.8559(4) 1.2164(4) 0.0326(17) Uani 1 1 d . . . . .
H30 H 0.655111 0.809764 1.232684 0.039 Uiso 1 1 calc R U . . .
C31 C 0.5653(4) 1.0560(4) 0.6809(4) 0.0247(15) Uani 1 1 d . . . . .
C32 C 0.6159(4) 1.1217(4) 0.7062(4) 0.0295(16) Uani 1 1 d . . . . .
C33 C 0.6036(4) 1.1884(4) 0.6797(4) 0.0284(16) Uani 1 1 d . . . . .
H33 H 0.639512 1.231892 0.696945 0.034 Uiso 1 1 calc R U . . .
C34 C 0.5404(4) 1.1914(4) 0.6293(4) 0.0282(16) Uani 1 1 d . . . . .
C35 C 0.4897(5) 1.1256(4) 0.6041(4) 0.0309(17) Uani 1 1 d . . . . .
H35 H 0.446100 1.126722 0.568611 0.037 Uiso 1 1 calc R U . . .
C36 C 0.5006(4) 1.0588(4) 0.6289(4) 0.0282(16) Uani 1 1 d . . . . .
C37 C 0.6813(5) 1.1255(5) 0.7686(5) 0.043(2) Uani 1 1 d . . . . .
H37A H 0.662339 1.142081 0.817705 0.052 Uiso 1 1 calc R U . . .
H37B H 0.700438 1.073327 0.764560 0.052 Uiso 1 1 calc R U . . .
C38 C 0.7880(6) 1.2003(6) 0.8364(6) 0.063(3) Uani 1 1 d . . . . .
H38A H 0.828232 1.238896 0.834560 0.094 Uiso 1 1 calc R U . . .
H38B H 0.811675 1.155256 0.848686 0.094 Uiso 1 1 calc R U . . .
H38C H 0.756209 1.222832 0.874841 0.094 Uiso 1 1 calc R U . . .
C39 C 0.4452(5) 0.9878(4) 0.6001(5) 0.0350(18) Uani 1 1 d . . . . .
H39A H 0.468928 0.947298 0.565132 0.042 Uiso 1 1 calc R U . . .
H39B H 0.433479 0.966915 0.642720 0.042 Uiso 1 1 calc R U . . .
C40 C 0.3264(5) 0.9413(5) 0.5310(5) 0.045(2) Uani 1 1 d . . . . .
H40A H 0.277616 0.956959 0.509331 0.068 Uiso 1 1 calc R U . . .
H40B H 0.317217 0.914852 0.570026 0.068 Uiso 1 1 calc R U . . .
H40C H 0.349297 0.906209 0.491476 0.068 Uiso 1 1 calc R U . . .
C41 C 0.5239(4) 1.2637(4) 0.6001(4) 0.0292(16) Uani 1 1 d . . . . .
C42 C 0.4429(5) 1.2868(4) 0.6144(5) 0.0364(18) Uani 1 1 d . . . . .
H42A H 0.430535 1.330979 0.593369 0.055 Uiso 1 1 calc R U . . .
H42B H 0.440765 1.301049 0.668614 0.055 Uiso 1 1 calc R U . . .
H42C H 0.405780 1.243127 0.590451 0.055 Uiso 1 1 calc R U . . .
C43 C 0.5793(5) 1.3334(4) 0.6408(5) 0.0343(18) Uani 1 1 d . . . . .
H43A H 0.563680 1.379000 0.623392 0.051 Uiso 1 1 calc R U . . .
H43B H 0.631400 1.322408 0.629794 0.051 Uiso 1 1 calc R U . . .
H43C H 0.578282 1.343370 0.695012 0.051 Uiso 1 1 calc R U . . .
C44 C 0.5298(5) 1.2473(5) 0.5164(5) 0.0367(18) Uani 1 1 d . . . . .
H44A H 0.520441 1.294158 0.498851 0.055 Uiso 1 1 calc R U . . .
H44B H 0.491580 1.205860 0.488869 0.055 Uiso 1 1 calc R U . . .
H44C H 0.581262 1.231257 0.507674 0.055 Uiso 1 1 calc R U . . .
C45 C 0.6135(5) 0.7090(4) 1.1116(4) 0.0294(17) Uani 1 1 d . . . . .
C46 C 0.5526(4) 0.6908(4) 1.1468(4) 0.0279(16) Uani 1 1 d . . . . .
C47 C 0.5526(4) 0.6224(4) 1.1714(4) 0.0283(16) Uani 1 1 d . . . . .
H47 H 0.510748 0.610377 1.195407 0.034 Uiso 1 1 calc R U . . .
C48 C 0.6098(4) 0.5718(4) 1.1627(4) 0.0283(16) Uani 1 1 d . . . . .
C49 C 0.6684(4) 0.5904(4) 1.1248(4) 0.0273(16) Uani 1 1 d . . . . .
H49 H 0.708091 0.555981 1.116125 0.033 Uiso 1 1 calc R U . . .
C50 C 0.6711(5) 0.6581(4) 1.0987(4) 0.0285(16) Uani 1 1 d . . . . .
C51 C 0.4882(5) 0.7436(4) 1.1655(4) 0.0340(18) Uani 1 1 d . . . . .
H51A H 0.448940 0.715770 1.185006 0.041 Uiso 1 1 calc R U . . .
H51B H 0.509075 0.789305 1.205972 0.041 Uiso 1 1 calc R U . . .
C52 C 0.4069(6) 0.7077(5) 1.0513(5) 0.050(2) Uani 1 1 d . . . . .
H52A H 0.383598 0.726240 1.008507 0.075 Uiso 1 1 calc R U . . .
H52B H 0.366372 0.689282 1.075903 0.075 Uiso 1 1 calc R U . . .
H52C H 0.439037 0.665158 1.033605 0.075 Uiso 1 1 calc R U . . .
C53 C 0.7377(5) 0.6753(4) 1.0586(4) 0.0320(17) Uani 1 1 d . . . . .
H53A H 0.717519 0.682877 1.008687 0.038 Uiso 1 1 calc R U . . .
H53B H 0.766768 0.723700 1.088029 0.038 Uiso 1 1 calc R U . . .
C54 C 0.8445(5) 0.6274(5) 1.0078(5) 0.0377(19) Uani 1 1 d . . . . .
H54A H 0.874401 0.581631 0.997715 0.057 Uiso 1 1 calc R U . . .
H54B H 0.878289 0.672330 1.036153 0.057 Uiso 1 1 calc R U . . .
H54C H 0.821498 0.637006 0.960140 0.057 Uiso 1 1 calc R U . . .
C55 C 0.6100(5) 0.4968(4) 1.1893(5) 0.0334(17) Uani 1 1 d . . . . .
C56 C 0.5471(5) 0.4913(5) 1.2371(5) 0.041(2) Uani 1 1 d . . . . .
H56A H 0.549633 0.443086 1.253422 0.062 Uiso 1 1 calc R U . . .
H56B H 0.497023 0.492065 1.207534 0.062 Uiso 1 1 calc R U . . .
H56C H 0.553819 0.535378 1.281176 0.062 Uiso 1 1 calc R U . . .
C57 C 0.6871(6) 0.4926(6) 1.2364(6) 0.051(2) Uani 1 1 d . . . . .
H57A H 0.685128 0.447085 1.257164 0.077 Uiso 1 1 calc R U . . .
H57B H 0.697428 0.539357 1.277504 0.077 Uiso 1 1 calc R U . . .
H57C H 0.728022 0.488624 1.204575 0.077 Uiso 1 1 calc R U . . .
C58 C 0.5986(6) 0.4284(5) 1.1210(5) 0.046(2) Uani 1 1 d . . . . .
H58A H 0.596548 0.380167 1.137393 0.069 Uiso 1 1 calc R U . . .
H58B H 0.641355 0.429005 1.091980 0.069 Uiso 1 1 calc R U . . .
H58C H 0.550378 0.431881 1.089602 0.069 Uiso 1 1 calc R U . . .
C59 C 0.5956(5) 1.0708(4) 1.0678(4) 0.0310(17) Uani 1 1 d . . . . .
H59A H 0.590445 1.060917 1.117368 0.037 Uiso 1 1 calc R U . . .
H59B H 0.546608 1.090041 1.049597 0.037 Uiso 1 1 calc R U . . .
C60 C 0.6588(5) 1.1356(4) 1.0794(4) 0.0356(18) Uani 1 1 d . . . . .
H60A H 0.708445 1.117208 1.097152 0.043 Uiso 1 1 calc R U . . .
H60B H 0.663252 1.147887 1.030619 0.043 Uiso 1 1 calc R U . . .
C61 C 0.6429(5) 1.2088(4) 1.1359(5) 0.0373(19) Uani 1 1 d . . . . .
H61A H 0.682782 1.249866 1.137561 0.045 Uiso 1 1 calc R U . . .
H61B H 0.592829 1.226468 1.118247 0.045 Uiso 1 1 calc R U . . .
C62 C 0.6415(6) 1.1985(5) 1.2144(5) 0.043(2) Uani 1 1 d . . . . .
H62A H 0.600080 1.159150 1.213143 0.052 Uiso 1 1 calc R U . . .
H62B H 0.690743 1.178571 1.231184 0.052 Uiso 1 1 calc R U . . .
C63 C 0.6293(6) 1.2719(5) 1.2709(5) 0.045(2) Uani 1 1 d . . . . .
H63A H 0.673150 1.309795 1.275960 0.054 Uiso 1 1 calc R U . . .
H63B H 0.582345 1.294418 1.252352 0.054 Uiso 1 1 calc R U . . .
C64 C 0.6214(8) 1.2577(6) 1.3468(6) 0.068(3) Uani 1 1 d . . . . .
H64A H 0.614331 1.306754 1.382035 0.101 Uiso 1 1 calc R U . . .
H64B H 0.667800 1.235587 1.365398 0.101 Uiso 1 1 calc R U . . .
H64C H 0.576876 1.221643 1.342312 0.101 Uiso 1 1 calc R U . . .
C65 C 0.5874(5) 0.6931(4) 0.7221(4) 0.0301(17) Uani 1 1 d . . . . .
H65A H 0.575421 0.700784 0.670839 0.036 Uiso 1 1 calc R U . . .
H65B H 0.542303 0.664585 0.732287 0.036 Uiso 1 1 calc R U . . .
C66 C 0.6557(5) 0.6422(4) 0.7232(5) 0.0348(18) Uani 1 1 d . . . . .
H66A H 0.701543 0.670701 0.714690 0.042 Uiso 1 1 calc R U . . .
H66B H 0.666353 0.631608 0.773463 0.042 Uiso 1 1 calc R U . . .
C67 C 0.6418(5) 0.5651(4) 0.6637(4) 0.0374(19) Uani 1 1 d . . . . .
H67A H 0.680948 0.529776 0.675542 0.045 Uiso 1 1 calc R U . . .
H67B H 0.590918 0.541281 0.666058 0.045 Uiso 1 1 calc R U . . .
C68 C 0.6449(6) 0.5735(5) 0.5840(5) 0.041(2) Uani 1 1 d . . . . .
H68A H 0.606497 0.609605 0.572229 0.050 Uiso 1 1 calc R U . . .
H68B H 0.696224 0.596191 0.581060 0.050 Uiso 1 1 calc R U . . .
C69 C 0.6294(7) 0.4964(5) 0.5256(5) 0.054(3) Uani 1 1 d . . . . .
H69A H 0.667410 0.460073 0.537554 0.064 Uiso 1 1 calc R U . . .
H69B H 0.577771 0.474020 0.527917 0.064 Uiso 1 1 calc R U . . .
C70 C 0.6336(9) 0.5055(7) 0.4471(6) 0.082(4) Uani 1 1 d . . . . .
H70A H 0.627104 0.454491 0.411633 0.123 Uiso 1 1 calc R U . . .
H70B H 0.683611 0.530287 0.445327 0.123 Uiso 1 1 calc R U . . .
H70C H 0.592853 0.537588 0.433342 0.123 Uiso 1 1 calc R U . . .
C71 C 0.8562(5) 0.5095(5) 0.7285(4) 0.0326(17) Uani 1 1 d . . . . .
C72 C 0.8733(5) 0.5708(5) 0.7964(4) 0.042(2) Uani 1 1 d . . . . .
H72 H 0.879546 0.557902 0.843556 0.050 Uiso 1 1 calc R U . . .
C73 C 0.8805(6) 0.6458(5) 0.7946(5) 0.046(2) Uani 1 1 d . . . . .
H73 H 0.888445 0.684160 0.840795 0.055 Uiso 1 1 calc R U . . .
C74 C 0.8768(5) 0.6701(4) 0.7253(4) 0.0321(17) Uani 1 1 d . . . . .
C75 C 0.8715(4) 0.6086(4) 0.6580(4) 0.0317(17) Uani 1 1 d . . . . .
C76 C 0.8579(4) 0.5297(4) 0.6585(4) 0.0305(16) Uani 1 1 d . . . . .
C77 C 0.8480(4) 0.4705(4) 0.5904(4) 0.0312(17) Uani 1 1 d . . . . .
C78 C 0.8194(4) 0.3941(4) 0.5934(4) 0.0288(16) Uani 1 1 d . . . . .
C79 C 0.8204(4) 0.3748(4) 0.6636(4) 0.0298(16) Uani 1 1 d . . . . .
C80 C 0.8425(5) 0.4337(4) 0.7316(4) 0.0314(17) Uani 1 1 d . . . . .
C81 C 0.7972(5) 0.2992(5) 0.6669(5) 0.0355(18) Uani 1 1 d . . . . .
H81 H 0.802561 0.285920 0.713866 0.043 Uiso 1 1 calc R U . . .
C82 C 0.7671(5) 0.2449(5) 0.6033(4) 0.0345(18) Uani 1 1 d . . . . .
H82 H 0.752570 0.193930 0.605676 0.041 Uiso 1 1 calc R U . . .
C83 C 0.7582(5) 0.2655(5) 0.5351(5) 0.0369(19) Uani 1 1 d . . . . .
H83 H 0.733982 0.229275 0.491248 0.044 Uiso 1 1 calc R U . . .
C84 C 0.7837(5) 0.3368(5) 0.5302(4) 0.0338(17) Uani 1 1 d . . . . .
H84 H 0.777344 0.348527 0.482545 0.041 Uiso 1 1 calc R U . . .
C85 C 0.8781(4) 0.7471(5) 0.7229(4) 0.0320(17) Uani 1 1 d . . . . .
C86 C 0.8777(4) 0.7674(4) 0.6526(4) 0.0301(16) Uani 1 1 d . . . . .
C87 C 0.8886(4) 0.7076(4) 0.5880(4) 0.0289(16) Uani 1 1 d . . . . .
C88 C 0.8814(4) 0.6283(4) 0.5904(4) 0.0270(15) Uani 1 1 d . . . . .
C89 C 0.8857(5) 0.5666(5) 0.5248(4) 0.0346(18) Uani 1 1 d . . . . .
C90 C 0.8697(5) 0.4901(5) 0.5245(4) 0.0356(18) Uani 1 1 d . . . . .
C91 C 0.9097(6) 0.5892(5) 0.4604(5) 0.050(2) Uani 1 1 d . . . . .
H91 H 0.914827 0.550374 0.416480 0.060 Uiso 1 1 calc R U . . .
C92 C 0.9249(5) 0.6643(5) 0.4617(5) 0.041(2) Uani 1 1 d . . . . .
H92 H 0.948049 0.676269 0.421846 0.049 Uiso 1 1 calc R U . . .
C93 C 0.9072(4) 0.7274(5) 0.5219(4) 0.0331(17) Uani 1 1 d . . . . .
C94 C 0.9087(4) 0.8030(4) 0.5160(4) 0.0298(16) Uani 1 1 d . . . . .
C95 C 0.8867(4) 0.8627(4) 0.5751(4) 0.0308(17) Uani 1 1 d . . . . .
C96 C 0.8679(4) 0.8441(5) 0.6412(4) 0.0329(17) Uani 1 1 d . . . . .
C97 C 0.8340(5) 0.9031(5) 0.6907(5) 0.0375(19) Uani 1 1 d . . . . .
H97 H 0.818021 0.892304 0.734456 0.045 Uiso 1 1 calc R U . . .
C98 C 0.8235(5) 0.9744(5) 0.6781(5) 0.042(2) Uani 1 1 d . . . . .
H98 H 0.799421 1.011360 0.712348 0.050 Uiso 1 1 calc R U . . .
C99 C 0.8476(5) 0.9935(5) 0.6160(5) 0.043(2) Uani 1 1 d . . . . .
H99 H 0.842699 1.044154 0.608826 0.052 Uiso 1 1 calc R U . . .
C100 C 0.8787(5) 0.9383(5) 0.5652(5) 0.0373(19) Uani 1 1 d . . . . .
H100 H 0.895139 0.951057 0.522400 0.045 Uiso 1 1 calc R U . . .
C101 C 0.8505(5) 0.4126(5) 0.8068(4) 0.0327(17) Uani 1 1 d . . . . .
C102 C 0.9203(5) 0.3918(4) 0.8346(4) 0.0309(17) Uani 1 1 d . . . . .
C103 C 0.9309(5) 0.3767(5) 0.9045(4) 0.0334(17) Uani 1 1 d . . . . .
H103 H 0.979241 0.361409 0.922875 0.040 Uiso 1 1 calc R U . . .
C104 C 0.8712(5) 0.3835(4) 0.9491(4) 0.0308(17) Uani 1 1 d . . . . .
C105 C 0.8014(5) 0.4025(4) 0.9196(4) 0.0333(17) Uani 1 1 d . . . . .
H105 H 0.759647 0.404546 0.947775 0.040 Uiso 1 1 calc R U . . .
C106 C 0.7899(5) 0.4189(5) 0.8487(4) 0.0326(17) Uani 1 1 d . . . . .
C107 C 0.9848(5) 0.3851(6) 0.7869(5) 0.041(2) Uani 1 1 d . . . . .
H10A H 0.970289 0.343492 0.740529 0.049 Uiso 1 1 calc R U . . .
H10B H 0.992639 0.434179 0.772019 0.049 Uiso 1 1 calc R U . . .
C108 C 1.1131(5) 0.3629(7) 0.7794(5) 0.053(3) Uani 1 1 d . . . . .
H10C H 1.159736 0.348401 0.806117 0.079 Uiso 1 1 calc R U . . .
H10D H 1.123239 0.412833 0.768023 0.079 Uiso 1 1 calc R U . . .
H10E H 1.097478 0.323397 0.732558 0.079 Uiso 1 1 calc R U . . .
C109 C 0.7120(5) 0.4385(6) 0.8156(5) 0.048(2) Uani 1 1 d . . . . .
H10F H 0.716524 0.491936 0.809353 0.057 Uiso 1 1 calc R U . . .
H10G H 0.697981 0.403507 0.765070 0.057 Uiso 1 1 calc R U . . .
C110 C 0.6443(6) 0.5018(6) 0.9117(6) 0.057(3) Uani 1 1 d . . . . .
H11A H 0.595660 0.498112 0.931511 0.085 Uiso 1 1 calc R U . . .
H11B H 0.644821 0.545417 0.888051 0.085 Uiso 1 1 calc R U . . .
H11C H 0.686885 0.509950 0.952761 0.085 Uiso 1 1 calc R U . . .
C111 C 0.8847(5) 0.3687(5) 1.0277(4) 0.0383(19) Uani 1 1 d D . . . .
C112 C 0.9470(10) 0.4300(9) 1.0752(8) 0.064(3) Uani 0.662(15) 1 d D U P A 1
H11D H 0.991225 0.430400 1.048022 0.096 Uiso 0.662(15) 1 calc R U P A 1
H11E H 0.963071 0.417233 1.123220 0.096 Uiso 0.662(15) 1 calc R U P A 1
H11F H 0.926119 0.481090 1.084591 0.096 Uiso 0.662(15) 1 calc R U P A 1
C113 C 0.8129(9) 0.3756(11) 1.0661(8) 0.064(3) Uani 0.662(15) 1 d D U P A 1
H11G H 0.796647 0.428602 1.073395 0.096 Uiso 0.662(15) 1 calc R U P A 1
H11H H 0.823829 0.363187 1.114893 0.096 Uiso 0.662(15) 1 calc R U P A 1
H11I H 0.771810 0.339573 1.034628 0.096 Uiso 0.662(15) 1 calc R U P A 1
C114 C 0.9152(10) 0.2889(9) 1.0222(9) 0.063(3) Uani 0.662(15) 1 d D U P A 1
H11J H 0.873579 0.249150 0.999842 0.095 Uiso 0.662(15) 1 calc R U P A 1
H11K H 0.935092 0.283909 1.072507 0.095 Uiso 0.662(15) 1 calc R U P A 1
H11L H 0.956403 0.282401 0.990661 0.095 Uiso 0.662(15) 1 calc R U P A 1
C12X C 0.897(2) 0.446(2) 1.0842(17) 0.065(3) Uani 0.338(15) 1 d . U P A 2
H21U H 0.939886 0.476238 1.073627 0.097 Uiso 0.338(15) 1 calc R U P A 2
H21V H 0.907851 0.438523 1.134929 0.097 Uiso 0.338(15) 1 calc R U P A 2
H21S H 0.850211 0.474643 1.080583 0.097 Uiso 0.338(15) 1 calc R U P A 2
C13X C 0.814(2) 0.324(2) 1.0443(18) 0.063(3) Uani 0.338(15) 1 d . U P A 2
H31U H 0.826501 0.311585 1.092791 0.095 Uiso 0.338(15) 1 calc R U P A 2
H31V H 0.801541 0.276737 1.004632 0.095 Uiso 0.338(15) 1 calc R U P A 2
H31S H 0.770536 0.356906 1.045831 0.095 Uiso 0.338(15) 1 calc R U P A 2
C14X C 0.950(2) 0.316(2) 1.0382(18) 0.064(3) Uani 0.338(15) 1 d . U P A 2
H41U H 0.998743 0.347803 1.055474 0.095 Uiso 0.338(15) 1 calc R U P A 2
H41V H 0.954010 0.279416 0.990259 0.095 Uiso 0.338(15) 1 calc R U P A 2
H41S H 0.940227 0.287795 1.075567 0.095 Uiso 0.338(15) 1 calc R U P A 2
C115 C 0.9250(5) 0.8228(4) 0.4445(4) 0.0323(17) Uani 1 1 d . . . . .
C116 C 0.9991(5) 0.8262(5) 0.4243(5) 0.0367(18) Uani 1 1 d . . . . .
C117 C 1.0097(5) 0.8433(5) 0.3569(5) 0.044(2) Uani 1 1 d . . . . .
H117 H 1.060385 0.847158 0.345051 0.053 Uiso 1 1 calc R U . . .
C118 C 0.9493(5) 0.8550(5) 0.3062(5) 0.0372(19) Uani 1 1 d . . . . .
C119 C 0.8770(5) 0.8490(5) 0.3261(4) 0.0354(18) Uani 1 1 d . . . . .
H119 H 0.834591 0.857227 0.292547 0.042 Uiso 1 1 calc R U . . .
C120 C 0.8626(5) 0.8316(5) 0.3923(4) 0.0344(18) Uani 1 1 d . . . . .
C121 C 1.0682(5) 0.8132(6) 0.4756(5) 0.044(2) Uani 1 1 d . . . . .
H12A H 1.050707 0.799266 0.519678 0.053 Uiso 1 1 calc R U . . .
H12B H 1.094353 0.768887 0.448589 0.053 Uiso 1 1 calc R U . . .
C122 C 1.0984(7) 0.9332(6) 0.5611(6) 0.063(3) Uani 1 1 d . . . . .
H12C H 1.134571 0.978852 0.575424 0.094 Uiso 1 1 calc R U . . .
H12D H 1.096858 0.910389 0.604066 0.094 Uiso 1 1 calc R U . . .
H12E H 1.047153 0.948363 0.545458 0.094 Uiso 1 1 calc R U . . .
C123 C 0.7817(5) 0.8283(6) 0.4099(5) 0.041(2) Uani 1 1 d . . . . .
H12F H 0.780317 0.804776 0.452962 0.049 Uiso 1 1 calc R U . . .
H12G H 0.765210 0.881689 0.424929 0.049 Uiso 1 1 calc R U . . .
C124 C 0.7374(5) 0.7048(6) 0.3355(6) 0.055(3) Uani 1 1 d . . . . .
H12H H 0.703082 0.677714 0.290282 0.082 Uiso 1 1 calc R U . . .
H12I H 0.724106 0.686940 0.378706 0.082 Uiso 1 1 calc R U . . .
H12J H 0.790545 0.694076 0.328644 0.082 Uiso 1 1 calc R U . . .
C125 C 0.9603(5) 0.8765(5) 0.2327(5) 0.043(2) Uani 1 1 d . . . . .
C126 C 0.9579(7) 0.9640(6) 0.2455(6) 0.056(3) Uani 1 1 d . . . . .
H12K H 0.967294 0.979127 0.199717 0.085 Uiso 1 1 calc R U . . .
H12L H 0.997532 0.989529 0.286916 0.085 Uiso 1 1 calc R U . . .
H12M H 0.907405 0.979553 0.258093 0.085 Uiso 1 1 calc R U . . .
C127 C 1.0370(7) 0.8514(6) 0.2074(6) 0.059(3) Uani 1 1 d . . . . .
H12N H 1.042438 0.865620 0.160284 0.089 Uiso 1 1 calc R U . . .
H12O H 1.038766 0.795312 0.199751 0.089 Uiso 1 1 calc R U . . .
H12P H 1.079058 0.877352 0.246091 0.089 Uiso 1 1 calc R U . . .
C128 C 0.8966(7) 0.8359(7) 0.1695(5) 0.067(3) Uani 1 1 d . . . . .
H12Q H 0.908123 0.844605 0.121645 0.101 Uiso 1 1 calc R U . . .
H12R H 0.847413 0.857041 0.180300 0.101 Uiso 1 1 calc R U . . .
H12S H 0.893584 0.780333 0.166450 0.101 Uiso 1 1 calc R U . . .
C129 C 0.8866(5) 0.8084(5) 0.7978(4) 0.043(2) Uani 1 1 d D . . . .
H12T H 0.928752 0.795248 0.832327 0.051 Uiso 1 1 calc R U . . .
H12U H 0.901547 0.858972 0.788874 0.051 Uiso 1 1 calc R U . . .
C130 C 0.8146(7) 0.8165(6) 0.8363(5) 0.058(3) Uani 1 1 d D . . . .
H13P H 0.775903 0.839625 0.806222 0.069 Uiso 0.729(17) 1 calc R U P B 1
H13Q H 0.793719 0.764073 0.835345 0.069 Uiso 0.729(17) 1 calc R U P B 1
H13X H 0.801303 0.767373 0.849026 0.069 Uiso 0.271(17) 1 calc R U P B 2
H13Y H 0.771343 0.827075 0.801379 0.069 Uiso 0.271(17) 1 calc R U P B 2
C131 C 0.8243(16) 0.8644(8) 0.9164(8) 0.095(3) Uani 0.729(17) 1 d D U P B 1
H13A H 0.776047 0.859030 0.937555 0.114 Uiso 0.729(17) 1 calc R U P B 1
H13B H 0.865196 0.843570 0.946278 0.114 Uiso 0.729(17) 1 calc R U P B 1
C132 C 0.8444(15) 0.9491(8) 0.9246(9) 0.095(3) Uani 0.729(17) 1 d D U P B 1
H13C H 0.806339 0.968769 0.890884 0.115 Uiso 0.729(17) 1 calc R U P B 1
H13D H 0.895268 0.954944 0.908427 0.115 Uiso 0.729(17) 1 calc R U P B 1
C133 C 0.8462(15) 0.9982(8) 1.0051(9) 0.096(3) Uani 0.729(17) 1 d D U P B 1
H13E H 0.797755 0.988020 1.024203 0.115 Uiso 0.729(17) 1 calc R U P B 1
H13F H 0.889099 0.984164 1.038170 0.115 Uiso 0.729(17) 1 calc R U P B 1
C134 C 0.8563(14) 1.0837(8) 1.0065(11) 0.096(3) Uani 0.729(17) 1 d D U P B 1
H13G H 0.902623 1.093012 0.984752 0.144 Uiso 0.729(17) 1 calc R U P B 1
H13H H 0.861079 1.114708 1.058446 0.144 Uiso 0.729(17) 1 calc R U P B 1
H13I H 0.811578 1.098412 0.977078 0.144 Uiso 0.729(17) 1 calc R U P B 1
C31X C 0.827(4) 0.884(3) 0.910(3) 0.095(3) Uani 0.271(17) 1 d D U P B 2
H31Y H 0.793050 0.871753 0.944959 0.114 Uiso 0.271(17) 1 calc R U P B 2
H31Z H 0.880525 0.884179 0.934293 0.114 Uiso 0.271(17) 1 calc R U P B 2
C32X C 0.815(3) 0.9580(16) 0.904(3) 0.095(3) Uani 0.271(17) 1 d D U P B 2
H32Y H 0.761432 0.958666 0.881006 0.115 Uiso 0.271(17) 1 calc R U P B 2
H32Z H 0.848911 0.970939 0.869833 0.115 Uiso 0.271(17) 1 calc R U P B 2
C33X C 0.829(4) 1.025(3) 0.982(3) 0.096(3) Uani 0.271(17) 1 d D U P B 2
H33Y H 0.803605 1.072100 0.973886 0.115 Uiso 0.271(17) 1 calc R U P B 2
H33Z H 0.805943 1.007905 1.021449 0.115 Uiso 0.271(17) 1 calc R U P B 2
C34X C 0.912(3) 1.045(3) 1.006(3) 0.096(3) Uani 0.271(17) 1 d D U P B 2
H34X H 0.940703 0.999798 0.986635 0.144 Uiso 0.271(17) 1 calc R U P B 2
H34Y H 0.922347 1.059573 1.060834 0.144 Uiso 0.271(17) 1 calc R U P B 2
H34Z H 0.928631 1.088099 0.986073 0.144 Uiso 0.271(17) 1 calc R U P B 2
C135 C 0.8857(5) 0.4283(5) 0.4559(4) 0.0373(19) Uani 1 1 d . . . . .
H13L H 0.937217 0.440858 0.444166 0.045 Uiso 1 1 calc R U . . .
H13M H 0.887314 0.377993 0.469666 0.045 Uiso 1 1 calc R U . . .
C136 C 0.8281(5) 0.4186(5) 0.3848(4) 0.042(2) Uani 1 1 d . . . . .
H13N H 0.815976 0.470281 0.377550 0.050 Uiso 1 1 calc R U . . .
H13O H 0.779969 0.392039 0.391033 0.050 Uiso 1 1 calc R U . . .
C137 C 0.8592(6) 0.3719(5) 0.3150(5) 0.046(2) Uani 1 1 d . . . . .
H13Z H 0.822264 0.371988 0.270092 0.055 Uiso 1 1 calc R U . . .
H13K H 0.907934 0.398285 0.309967 0.055 Uiso 1 1 calc R U . . .
C138 C 0.8735(6) 0.2889(5) 0.3156(5) 0.050(2) Uani 1 1 d . . . . .
H13R H 0.915438 0.288647 0.356480 0.060 Uiso 1 1 calc R U . . .
H13S H 0.826764 0.264210 0.327090 0.060 Uiso 1 1 calc R U . . .
C139 C 0.8944(7) 0.2413(6) 0.2430(6) 0.061(3) Uani 1 1 d . . . . .
H13T H 0.941111 0.265887 0.231415 0.074 Uiso 1 1 calc R U . . .
H13U H 0.852414 0.241146 0.202148 0.074 Uiso 1 1 calc R U . . .
C140 C 0.9088(8) 0.1587(6) 0.2448(7) 0.075(4) Uani 1 1 d . . . . .
H14A H 0.923787 0.131245 0.196698 0.112 Uiso 1 1 calc R U . . .
H14B H 0.861873 0.133001 0.253344 0.112 Uiso 1 1 calc R U . . .
H14C H 0.950001 0.158322 0.285417 0.112 Uiso 1 1 calc R U . . .

loop_
_atom_site_aniso_label
_atom_site_aniso_U_11
_atom_site_aniso_U_22
_atom_site_aniso_U_33
_atom_site_aniso_U_23
_atom_site_aniso_U_13
_atom_site_aniso_U_12
O1 0.050(4) 0.053(4) 0.060(4) 0.029(3) -0.020(3) -0.017(3)
O2 0.035(3) 0.031(3) 0.037(3) 0.008(2) -0.004(2) -0.002(2)
O3 0.041(3) 0.034(3) 0.044(3) 0.014(3) 0.004(3) 0.009(2)
O4 0.037(3) 0.043(3) 0.044(3) 0.015(3) 0.011(3) 0.008(3)
O5 0.030(3) 0.072(4) 0.029(3) 0.015(3) 0.010(2) 0.008(3)
O6 0.031(3) 0.044(3) 0.040(3) 0.007(3) 0.007(2) 0.007(2)
O7 0.042(4) 0.064(4) 0.049(4) 0.018(3) 0.006(3) -0.005(3)
O8 0.037(3) 0.056(4) 0.043(3) 0.020(3) 0.003(3) -0.001(3)
C1 0.033(4) 0.024(4) 0.026(4) 0.008(3) 0.006(3) 0.004(3)
C2 0.055(5) 0.030(4) 0.030(4) 0.011(3) 0.013(4) 0.017(4)
C3 0.074(6) 0.026(4) 0.031(4) 0.004(3) -0.002(4) 0.021(4)
C4 0.034(4) 0.028(4) 0.025(4) 0.009(3) 0.009(3) 0.007(3)
C5 0.034(4) 0.022(4) 0.027(4) 0.005(3) 0.002(3) 0.002(3)
C6 0.027(4) 0.028(4) 0.027(4) 0.007(3) 0.003(3) 0.002(3)
C7 0.032(4) 0.020(3) 0.026(4) 0.005(3) 0.002(3) 0.001(3)
C8 0.031(4) 0.022(4) 0.028(4) 0.006(3) 0.001(3) 0.001(3)
C9 0.026(4) 0.031(4) 0.025(4) 0.004(3) -0.001(3) 0.001(3)
C10 0.029(4) 0.025(4) 0.027(4) 0.008(3) 0.000(3) -0.001(3)
C11 0.030(4) 0.030(4) 0.030(4) 0.008(3) 0.002(3) 0.000(3)
C12 0.041(5) 0.038(4) 0.025(4) 0.009(3) 0.006(3) 0.007(4)
C13 0.032(4) 0.031(4) 0.030(4) 0.003(3) 0.009(3) 0.005(3)
C14 0.041(5) 0.028(4) 0.028(4) 0.006(3) 0.006(3) 0.008(3)
C15 0.034(4) 0.023(4) 0.024(4) 0.004(3) 0.006(3) 0.004(3)
C16 0.030(4) 0.025(4) 0.024(4) 0.005(3) 0.008(3) 0.003(3)
C17 0.028(4) 0.025(4) 0.026(4) 0.006(3) 0.002(3) 0.004(3)
C18 0.026(4) 0.025(4) 0.026(4) 0.005(3) 0.004(3) 0.004(3)
C19 0.033(4) 0.023(4) 0.026(4) 0.006(3) 0.003(3) 0.001(3)
C20 0.028(4) 0.022(4) 0.029(4) 0.001(3) 0.002(3) 0.003(3)
C21 0.059(5) 0.024(4) 0.027(4) 0.006(3) 0.004(4) 0.000(4)
C22 0.042(5) 0.025(4) 0.026(4) 0.007(3) 0.004(3) 0.001(3)
C23 0.028(4) 0.024(4) 0.027(4) 0.005(3) 0.006(3) 0.004(3)
C24 0.028(4) 0.027(4) 0.024(4) 0.009(3) 0.007(3) 0.007(3)
C25 0.034(4) 0.028(4) 0.024(4) 0.006(3) 0.008(3) 0.007(3)
C26 0.030(4) 0.027(4) 0.026(4) 0.003(3) 0.003(3) 0.003(3)
C27 0.050(5) 0.027(4) 0.029(4) 0.004(3) 0.000(4) 0.001(4)
C28 0.055(5) 0.031(4) 0.032(4) 0.004(3) -0.001(4) 0.006(4)
C29 0.061(6) 0.032(4) 0.022(4) 0.002(3) -0.001(4) 0.012(4)
C30 0.049(5) 0.026(4) 0.024(4) 0.008(3) 0.006(3) 0.008(3)
C31 0.031(4) 0.026(4) 0.020(3) 0.009(3) 0.007(3) 0.005(3)
C32 0.028(4) 0.028(4) 0.034(4) 0.011(3) 0.001(3) 0.003(3)
C33 0.034(4) 0.025(4) 0.028(4) 0.008(3) 0.007(3) -0.002(3)
C34 0.032(4) 0.027(4) 0.027(4) 0.008(3) 0.008(3) 0.004(3)
C35 0.035(4) 0.028(4) 0.030(4) 0.008(3) 0.002(3) 0.004(3)
C36 0.030(4) 0.027(4) 0.028(4) 0.006(3) 0.007(3) 0.004(3)
C37 0.040(5) 0.039(5) 0.048(5) 0.012(4) -0.003(4) 0.003(4)
C38 0.060(7) 0.058(6) 0.058(7) 0.006(5) -0.017(5) -0.008(5)
C39 0.041(5) 0.025(4) 0.040(5) 0.011(3) 0.001(4) 0.003(3)
C40 0.046(5) 0.038(5) 0.047(5) 0.010(4) -0.007(4) -0.014(4)
C41 0.033(4) 0.022(4) 0.035(4) 0.011(3) 0.006(3) 0.006(3)
C42 0.037(4) 0.025(4) 0.047(5) 0.010(3) 0.002(4) 0.006(3)
C43 0.038(4) 0.027(4) 0.041(5) 0.013(3) 0.008(4) 0.005(3)
C44 0.038(4) 0.034(4) 0.043(5) 0.017(4) 0.009(4) 0.007(3)
C45 0.039(4) 0.017(3) 0.028(4) 0.003(3) -0.005(3) 0.003(3)
C46 0.035(4) 0.025(4) 0.022(4) 0.001(3) 0.003(3) 0.012(3)
C47 0.032(4) 0.031(4) 0.024(4) 0.010(3) 0.003(3) 0.005(3)
C48 0.035(4) 0.025(4) 0.023(4) 0.003(3) -0.001(3) 0.001(3)
C49 0.034(4) 0.020(3) 0.026(4) 0.003(3) 0.001(3) 0.008(3)
C50 0.045(5) 0.018(3) 0.019(3) 0.000(3) -0.001(3) 0.004(3)
C51 0.044(5) 0.028(4) 0.034(4) 0.011(3) 0.007(4) 0.015(3)
C52 0.054(6) 0.046(5) 0.043(5) 0.002(4) -0.002(4) 0.003(4)
C53 0.039(4) 0.032(4) 0.026(4) 0.009(3) 0.004(3) 0.007(3)
C54 0.037(4) 0.047(5) 0.033(4) 0.011(4) 0.015(4) 0.010(4)
C55 0.038(4) 0.025(4) 0.039(4) 0.013(3) 0.003(3) 0.001(3)
C56 0.051(5) 0.033(4) 0.047(5) 0.021(4) 0.014(4) 0.001(4)
C57 0.050(6) 0.047(5) 0.060(6) 0.030(5) -0.011(5) 0.006(4)
C58 0.061(6) 0.026(4) 0.052(5) 0.006(4) 0.016(5) 0.002(4)
C59 0.045(5) 0.020(4) 0.025(4) 0.000(3) 0.001(3) 0.004(3)
C60 0.052(5) 0.028(4) 0.028(4) 0.008(3) 0.011(4) 0.001(4)
C61 0.051(5) 0.022(4) 0.037(4) 0.002(3) 0.006(4) 0.004(3)
C62 0.063(6) 0.029(4) 0.036(5) 0.007(4) 0.008(4) 0.003(4)
C63 0.056(6) 0.037(5) 0.040(5) 0.001(4) 0.006(4) 0.007(4)
C64 0.109(10) 0.050(6) 0.038(6) 0.002(5) 0.010(6) -0.001(6)
C65 0.043(5) 0.019(4) 0.024(4) 0.000(3) -0.001(3) 0.003(3)
C66 0.043(5) 0.025(4) 0.035(4) 0.004(3) 0.002(4) 0.009(3)
C67 0.057(5) 0.026(4) 0.031(4) 0.008(3) 0.008(4) 0.012(4)
C68 0.059(6) 0.035(5) 0.031(4) 0.007(4) 0.012(4) 0.016(4)
C69 0.083(7) 0.037(5) 0.035(5) -0.001(4) 0.003(5) 0.024(5)
C70 0.151(13) 0.054(7) 0.039(6) 0.003(5) 0.019(7) 0.040(8)
C71 0.033(4) 0.035(4) 0.029(4) 0.007(3) 0.003(3) 0.001(3)
C72 0.064(6) 0.035(5) 0.023(4) 0.009(3) -0.003(4) -0.008(4)
C73 0.065(6) 0.038(5) 0.028(4) 0.002(4) -0.003(4) -0.009(4)
C74 0.039(4) 0.031(4) 0.025(4) 0.005(3) 0.002(3) -0.003(3)
C75 0.032(4) 0.033(4) 0.029(4) 0.007(3) -0.003(3) 0.001(3)
C76 0.030(4) 0.033(4) 0.027(4) 0.008(3) -0.001(3) 0.000(3)
C77 0.034(4) 0.031(4) 0.028(4) 0.008(3) 0.001(3) 0.004(3)
C78 0.029(4) 0.030(4) 0.027(4) 0.007(3) 0.002(3) 0.004(3)
C79 0.029(4) 0.035(4) 0.027(4) 0.009(3) 0.003(3) 0.002(3)
C80 0.035(4) 0.032(4) 0.029(4) 0.011(3) 0.004(3) 0.000(3)
C81 0.035(4) 0.036(4) 0.036(4) 0.010(4) 0.005(3) 0.002(3)
C82 0.040(5) 0.030(4) 0.032(4) 0.004(3) 0.004(3) -0.002(3)
C83 0.033(4) 0.038(5) 0.033(4) -0.001(3) 0.000(3) -0.002(3)
C84 0.038(4) 0.034(4) 0.028(4) 0.005(3) 0.003(3) 0.003(3)
C85 0.030(4) 0.037(4) 0.027(4) 0.005(3) 0.003(3) -0.004(3)
C86 0.027(4) 0.034(4) 0.027(4) 0.003(3) 0.004(3) -0.002(3)
C87 0.027(4) 0.034(4) 0.025(4) 0.008(3) 0.002(3) -0.001(3)
C88 0.025(4) 0.035(4) 0.021(4) 0.006(3) 0.004(3) 0.000(3)
C89 0.039(4) 0.039(4) 0.025(4) 0.007(3) 0.003(3) 0.005(4)
C90 0.038(4) 0.040(5) 0.027(4) 0.007(3) 0.002(3) 0.005(4)
C91 0.081(7) 0.036(5) 0.036(5) 0.004(4) 0.028(5) 0.004(5)
C92 0.057(6) 0.040(5) 0.032(4) 0.013(4) 0.018(4) 0.010(4)
C93 0.030(4) 0.038(4) 0.032(4) 0.009(3) 0.002(3) 0.003(3)
C94 0.030(4) 0.033(4) 0.026(4) 0.007(3) 0.004(3) 0.001(3)
C95 0.027(4) 0.034(4) 0.029(4) 0.007(3) 0.001(3) -0.002(3)
C96 0.032(4) 0.036(4) 0.027(4) 0.002(3) 0.000(3) -0.004(3)
C97 0.040(5) 0.039(5) 0.031(4) 0.001(3) 0.009(3) -0.002(4)
C98 0.048(5) 0.036(5) 0.037(5) -0.002(4) 0.010(4) 0.002(4)
C99 0.047(5) 0.034(5) 0.045(5) 0.006(4) -0.003(4) 0.002(4)
C100 0.042(5) 0.037(4) 0.032(4) 0.006(3) 0.006(4) -0.002(4)
C101 0.039(4) 0.033(4) 0.024(4) 0.006(3) -0.001(3) 0.000(3)
C102 0.038(4) 0.028(4) 0.027(4) 0.006(3) 0.009(3) 0.001(3)
C103 0.031(4) 0.041(5) 0.029(4) 0.011(3) 0.002(3) 0.004(3)
C104 0.036(4) 0.030(4) 0.025(4) 0.005(3) 0.003(3) -0.002(3)
C105 0.037(4) 0.032(4) 0.028(4) 0.003(3) 0.005(3) 0.001(3)
C106 0.035(4) 0.034(4) 0.030(4) 0.011(3) 0.002(3) -0.001(3)
C107 0.033(4) 0.066(6) 0.026(4) 0.010(4) 0.009(3) 0.011(4)
C108 0.033(5) 0.085(7) 0.041(5) 0.013(5) 0.016(4) 0.006(5)
C109 0.032(5) 0.071(7) 0.044(5) 0.021(5) 0.003(4) 0.008(4)
C110 0.062(7) 0.047(6) 0.058(6) 0.006(5) 0.004(5) 0.017(5)
C111 0.041(5) 0.052(5) 0.025(4) 0.014(4) 0.006(3) 0.009(4)
C112 0.076(7) 0.088(7) 0.031(5) 0.026(5) 0.002(5) 0.000(6)
C113 0.076(7) 0.090(7) 0.032(5) 0.028(5) 0.004(5) 0.000(6)
C114 0.076(7) 0.087(7) 0.033(5) 0.028(5) 0.003(5) 0.000(6)
C12X 0.077(7) 0.089(7) 0.032(5) 0.026(5) 0.002(5) 0.000(6)
C13X 0.076(7) 0.088(7) 0.032(5) 0.028(5) 0.003(5) 0.000(6)
C14X 0.076(7) 0.087(7) 0.032(5) 0.027(5) 0.002(5) 0.001(6)
C115 0.033(4) 0.033(4) 0.032(4) 0.010(3) 0.006(3) 0.000(3)
C116 0.029(4) 0.046(5) 0.036(4) 0.012(4) 0.006(3) 0.005(4)
C117 0.035(5) 0.053(5) 0.044(5) 0.008(4) 0.012(4) -0.002(4)
C118 0.044(5) 0.036(4) 0.030(4) 0.005(3) 0.010(4) -0.002(4)
C119 0.039(5) 0.040(5) 0.027(4) 0.009(3) 0.005(3) 0.003(4)
C120 0.037(4) 0.037(4) 0.030(4) 0.008(3) 0.008(3) 0.001(3)
C121 0.034(5) 0.059(6) 0.043(5) 0.019(4) 0.007(4) 0.004(4)
C122 0.076(8) 0.060(7) 0.051(6) 0.008(5) 0.013(5) 0.010(6)
C123 0.035(5) 0.059(6) 0.033(4) 0.020(4) 0.007(4) 0.003(4)
C124 0.036(5) 0.059(6) 0.065(7) 0.007(5) 0.013(5) 0.002(4)
C125 0.047(5) 0.049(5) 0.034(5) 0.013(4) 0.011(4) -0.006(4)
C126 0.075(7) 0.052(6) 0.050(6) 0.025(5) 0.016(5) -0.001(5)
C127 0.074(7) 0.065(7) 0.045(6) 0.020(5) 0.018(5) 0.003(6)
C128 0.075(8) 0.089(8) 0.032(5) 0.014(5) -0.003(5) -0.027(6)
C129 0.060(6) 0.036(5) 0.027(4) 0.002(4) 0.003(4) -0.003(4)
C130 0.085(8) 0.058(6) 0.031(5) 0.007(4) 0.021(5) 0.006(6)
C131 0.126(8) 0.069(6) 0.079(6) -0.008(5) 0.021(5) 0.008(6)
C132 0.126(8) 0.069(6) 0.079(6) -0.008(5) 0.020(5) 0.008(6)
C133 0.126(8) 0.069(6) 0.080(6) -0.008(5) 0.020(5) 0.008(6)
C134 0.127(8) 0.069(6) 0.080(6) -0.008(5) 0.021(6) 0.008(6)
C31X 0.126(8) 0.069(6) 0.079(6) -0.008(5) 0.021(5) 0.008(6)
C32X 0.126(8) 0.069(6) 0.079(6) -0.008(5) 0.021(5) 0.008(6)
C33X 0.126(8) 0.069(6) 0.080(6) -0.008(5) 0.020(5) 0.008(6)
C34X 0.127(8) 0.069(6) 0.080(6) -0.008(5) 0.020(6) 0.008(6)
C135 0.040(5) 0.040(5) 0.032(4) 0.006(4) 0.007(4) 0.006(4)
C136 0.055(5) 0.042(5) 0.028(4) 0.005(4) 0.004(4) 0.012(4)
C137 0.056(6) 0.046(5) 0.036(5) 0.008(4) 0.011(4) 0.012(4)
C138 0.063(6) 0.045(5) 0.041(5) 0.006(4) 0.003(4) 0.014(5)
C139 0.085(8) 0.055(6) 0.043(6) 0.000(5) 0.022(5) 0.019(6)
C140 0.107(10) 0.050(6) 0.065(7) 0.004(5) 0.017(7) 0.027(6)

loop_
_atom_type_symbol
_atom_type_description
_atom_type_scat_dispersion_real
_atom_type_scat_dispersion_imag
_atom_type_scat_source
C C 0.0181 0.0091 'International Tables Vol C Tables 4.2.6.8 and 6.1.1.4'
H H 0.0000 0.0000 'International Tables Vol C Tables 4.2.6.8 and 6.1.1.4'
O O 0.0492 0.0322 'International Tables Vol C Tables 4.2.6.8 and 6.1.1.4'

loop_
_geom_angle_atom_site_label_1
_geom_angle_atom_site_label_2
_geom_angle_atom_site_label_3
_geom_angle
C37 O1 C38 109.7(8)
C39 O2 C40 110.8(6)
C51 O3 C52 110.8(6)
C53 O4 C54 111.1(6)
C107 O5 C108 110.7(6)
C109 O6 C110 113.5(8)
C122 O7 C121 111.1(8)
C124 O8 C123 112.2(7)
C10 C1 C6 120.5(7)
C10 C1 C2 123.0(7)
C6 C1 C2 116.5(6)
C3 C2 C1 120.2(7)
C3 C2 H2 119.9
C1 C2 H2 119.9
C2 C3 C4 120.8(7)
C2 C3 H3 119.6
C4 C3 H3 119.6
C15 C4 C5 121.5(7)
C15 C4 C3 121.6(7)
C5 C4 C3 116.9(7)
C18 C5 C4 119.7(7)
C18 C5 C6 118.5(7)
C4 C5 C6 121.8(7)
C7 C6 C5 120.7(7)
C7 C6 C1 120.7(7)
C5 C6 C1 118.5(6)
C6 C7 C20 119.0(7)
C6 C7 C8 116.4(6)
C20 C7 C8 124.7(6)
C9 C8 C14 117.2(7)
C9 C8 C7 120.2(7)
C14 C8 C7 122.2(7)
C11 C9 C8 119.6(7)
C11 C9 C10 119.9(7)
C8 C9 C10 120.3(7)
C1 C10 C9 119.5(7)
C1 C10 C31 121.2(7)
C9 C10 C31 119.1(6)
C12 C11 C9 120.9(7)
C12 C11 H11 119.6
C9 C11 H11 119.6
C11 C12 C13 120.8(7)
C11 C12 H12 119.6
C13 C12 H12 119.6
C14 C13 C12 118.9(7)
C14 C13 H13 120.6
C12 C13 H13 120.6
C13 C14 C8 122.4(7)
C13 C14 H14 118.8
C8 C14 H14 118.8
C4 C15 C16 118.6(6)
C4 C15 C59 118.1(6)
C16 C15 C59 122.9(6)
C17 C16 C15 119.5(6)
C17 C16 C26 116.6(6)
C15 C16 C26 123.8(6)
C16 C17 C23 121.7(7)
C16 C17 C18 119.8(7)
C23 C17 C18 118.5(6)
C5 C18 C17 118.7(6)
C5 C18 C19 119.5(7)
C17 C18 C19 121.7(7)
C20 C19 C18 121.0(7)
C20 C19 C21 122.7(7)
C18 C19 C21 116.3(7)
C19 C20 C7 118.3(6)
C19 C20 C65 117.9(7)
C7 C20 C65 123.5(7)
C22 C21 C19 122.4(7)
C22 C21 H21 118.8
C19 C21 H21 118.8
C21 C22 C23 120.8(7)
C21 C22 H22 119.6
C23 C22 H22 119.6
C24 C23 C17 121.1(7)
C24 C23 C22 120.7(7)
C17 C23 C22 118.1(6)
C23 C24 C25 118.7(7)
C23 C24 C45 121.8(7)
C25 C24 C45 119.3(6)
C30 C25 C26 118.8(7)
C30 C25 C24 120.4(7)
C26 C25 C24 120.8(7)
C27 C26 C25 117.3(7)
C27 C26 C16 123.0(7)
C25 C26 C16 119.6(6)
C28 C27 C26 122.2(8)
C28 C27 H27 118.9
C26 C27 H27 118.9
C27 C28 C29 119.6(8)
C27 C28 H28 120.2
C29 C28 H28 120.2
C30 C29 C28 120.5(7)
C30 C29 H29 119.7
C28 C29 H29 119.7
C29 C30 C25 121.0(7)
C29 C30 H30 119.5
C25 C30 H30 119.5
C32 C31 C36 118.1(6)
C32 C31 C10 120.7(6)
C36 C31 C10 121.2(6)
C31 C32 C33 121.2(7)
C31 C32 C37 120.4(7)
C33 C32 C37 118.1(7)
C34 C33 C32 120.8(7)
C34 C33 H33 119.6
C32 C33 H33 119.6
C33 C34 C35 117.9(7)
C33 C34 C41 122.5(7)
C35 C34 C41 119.6(7)
C36 C35 C34 122.5(7)
C36 C35 H35 118.7
C34 C35 H35 118.7
C35 C36 C31 119.4(7)
C35 C36 C39 121.6(7)
C31 C36 C39 119.0(6)
O1 C37 C32 111.4(7)
O1 C37 H37A 109.3
C32 C37 H37A 109.3
O1 C37 H37B 109.3
C32 C37 H37B 109.3
H37A C37 H37B 108.0
O1 C38 H38A 109.5
O1 C38 H38B 109.5
H38A C38 H38B 109.5
O1 C38 H38C 109.5
H38A C38 H38C 109.5
H38B C38 H38C 109.5
O2 C39 C36 109.7(6)
O2 C39 H39A 109.7
C36 C39 H39A 109.7
O2 C39 H39B 109.7
C36 C39 H39B 109.7
H39A C39 H39B 108.2
O2 C40 H40A 109.5
O2 C40 H40B 109.5
H40A C40 H40B 109.5
O2 C40 H40C 109.5
H40A C40 H40C 109.5
H40B C40 H40C 109.5
C44 C41 C42 110.1(7)
C44 C41 C43 108.1(6)
C42 C41 C43 106.9(6)
C44 C41 C34 110.3(6)
C42 C41 C34 108.7(6)
C43 C41 C34 112.6(6)
C41 C42 H42A 109.5
C41 C42 H42B 109.5
H42A C42 H42B 109.5
C41 C42 H42C 109.5
H42A C42 H42C 109.5
H42B C42 H42C 109.5
C41 C43 H43A 109.5
C41 C43 H43B 109.5
H43A C43 H43B 109.5
C41 C43 H43C 109.5
H43A C43 H43C 109.5
H43B C43 H43C 109.5
C41 C44 H44A 109.5
C41 C44 H44B 109.5
H44A C44 H44B 109.5
C41 C44 H44C 109.5
H44A C44 H44C 109.5
H44B C44 H44C 109.5
C46 C45 C50 119.8(7)
C46 C45 C24 121.2(7)
C50 C45 C24 118.9(7)
C45 C46 C47 118.7(7)
C45 C46 C51 123.8(7)
C47 C46 C51 117.3(7)
C48 C47 C46 123.6(7)
C48 C47 H47 118.2
C46 C47 H47 118.2
C47 C48 C49 116.1(7)
C47 C48 C55 123.8(7)
C49 C48 C55 120.1(7)
C48 C49 C50 122.7(7)
C48 C49 H49 118.7
C50 C49 H49 118.7
C45 C50 C49 119.0(7)
C45 C50 C53 121.2(7)
C49 C50 C53 119.8(7)
O3 C51 C46 113.6(6)
O3 C51 H51A 108.8
C46 C51 H51A 108.8
O3 C51 H51B 108.8
C46 C51 H51B 108.8
H51A C51 H51B 107.7
O3 C52 H52A 109.5
O3 C52 H52B 109.5
H52A C52 H52B 109.5
O3 C52 H52C 109.5
H52A C52 H52C 109.5
H52B C52 H52C 109.5
O4 C53 C50 110.6(6)
O4 C53 H53A 109.5
C50 C53 H53A 109.5
O4 C53 H53B 109.5
C50 C53 H53B 109.5
H53A C53 H53B 108.1
O4 C54 H54A 109.5
O4 C54 H54B 109.5
H54A C54 H54B 109.5
O4 C54 H54C 109.5
H54A C54 H54C 109.5
H54B C54 H54C 109.5
C56 C55 C58 108.9(7)
C56 C55 C48 112.1(7)
C58 C55 C48 108.8(7)
C56 C55 C57 108.0(7)
C58 C55 C57 109.1(7)
C48 C55 C57 109.9(7)
C55 C56 H56A 109.5
C55 C56 H56B 109.5
H56A C56 H56B 109.5
C55 C56 H56C 109.5
H56A C56 H56C 109.5
H56B C56 H56C 109.5
C55 C57 H57A 109.5
C55 C57 H57B 109.5
H57A C57 H57B 109.5
C55 C57 H57C 109.5
H57A C57 H57C 109.5
H57B C57 H57C 109.5
C55 C58 H58A 109.5
C55 C58 H58B 109.5
H58A C58 H58B 109.5
C55 C58 H58C 109.5
H58A C58 H58C 109.5
H58B C58 H58C 109.5
C15 C59 C60 117.3(7)
C15 C59 H59A 108.0
C60 C59 H59A 108.0
C15 C59 H59B 108.0
C60 C59 H59B 108.0
H59A C59 H59B 107.2
C61 C60 C59 112.4(7)
C61 C60 H60A 109.1
C59 C60 H60A 109.1
C61 C60 H60B 109.1
C59 C60 H60B 109.1
H60A C60 H60B 107.9
C62 C61 C60 113.8(7)
C62 C61 H61A 108.8
C60 C61 H61A 108.8
C62 C61 H61B 108.8
C60 C61 H61B 108.8
H61A C61 H61B 107.7
C63 C62 C61 113.6(7)
C63 C62 H62A 108.8
C61 C62 H62A 108.8
C63 C62 H62B 108.8
C61 C62 H62B 108.8
H62A C62 H62B 107.7
C64 C63 C62 111.9(8)
C64 C63 H63A 109.2
C62 C63 H63A 109.2
C64 C63 H63B 109.2
C62 C63 H63B 109.2
H63A C63 H63B 107.9
C63 C64 H64A 109.5
C63 C64 H64B 109.5
H64A C64 H64B 109.5
C63 C64 H64C 109.5
H64A C64 H64C 109.5
H64B C64 H64C 109.5
C20 C65 C66 116.2(6)
C20 C65 H65A 108.2
C66 C65 H65A 108.2
C20 C65 H65B 108.2
C66 C65 H65B 108.2
H65A C65 H65B 107.4
C67 C66 C65 112.9(7)
C67 C66 H66A 109.0
C65 C66 H66A 109.0
C67 C66 H66B 109.0
C65 C66 H66B 109.0
H66A C66 H66B 107.8
C68 C67 C66 113.3(7)
C68 C67 H67A 108.9
C66 C67 H67A 108.9
C68 C67 H67B 108.9
C66 C67 H67B 108.9
H67A C67 H67B 107.7
C69 C68 C67 112.3(7)
C69 C68 H68A 109.1
C67 C68 H68A 109.1
C69 C68 H68B 109.1
C67 C68 H68B 109.1
H68A C68 H68B 107.9
C70 C69 C68 111.7(9)
C70 C69 H69A 109.3
C68 C69 H69A 109.3
C70 C69 H69B 109.3
C68 C69 H69B 109.3
H69A C69 H69B 107.9
C69 C70 H70A 109.5
C69 C70 H70B 109.5
H70A C70 H70B 109.5
C69 C70 H70C 109.5
H70A C70 H70C 109.5
H70B C70 H70C 109.5
C80 C71 C76 121.5(7)
C80 C71 C72 120.9(7)
C76 C71 C72 117.5(7)
C73 C72 C71 121.9(8)
C73 C72 H72 119.1
C71 C72 H72 119.1
C72 C73 C74 122.6(8)
C72 C73 H73 118.7
C74 C73 H73 118.7
C85 C74 C75 121.8(7)
C85 C74 C73 122.8(7)
C75 C74 C73 115.5(7)
C88 C75 C76 119.9(7)
C88 C75 C74 118.0(7)
C76 C75 C74 122.1(7)
C75 C76 C77 120.8(7)
C75 C76 C71 119.5(7)
C77 C76 C71 119.7(7)
C76 C77 C90 117.5(7)
C76 C77 C78 117.5(7)
C90 C77 C78 124.9(7)
C84 C78 C79 115.3(7)
C84 C78 C77 124.3(7)
C79 C78 C77 120.2(7)
C81 C79 C78 120.6(7)
C81 C79 C80 120.1(7)
C78 C79 C80 119.2(7)
C71 C80 C79 119.9(7)
C71 C80 C101 120.3(7)
C79 C80 C101 119.8(7)
C82 C81 C79 120.9(8)
C82 C81 H81 119.5
C79 C81 H81 119.5
C81 C82 C83 119.0(8)
C81 C82 H82 120.5
C83 C82 H82 120.5
C84 C83 C82 121.0(7)
C84 C83 H83 119.5
C82 C83 H83 119.5
C83 C84 C78 122.7(7)
C83 C84 H84 118.6
C78 C84 H84 118.6
C74 C85 C86 120.0(7)
C74 C85 C129 117.8(7)
C86 C85 C129 122.0(7)
C85 C86 C87 118.1(7)
C85 C86 C96 125.1(7)
C87 C86 C96 116.8(7)
C93 C87 C88 120.1(7)
C93 C87 C86 120.1(7)
C88 C87 C86 119.8(7)
C75 C88 C87 120.4(7)
C75 C88 C89 118.2(7)
C87 C88 C89 121.4(7)
C90 C89 C88 121.5(7)
C90 C89 C91 122.2(7)
C88 C89 C91 116.3(7)
C89 C90 C77 120.1(7)
C89 C90 C135 117.5(7)
C77 C90 C135 121.9(7)
C92 C91 C89 121.4(8)
C92 C91 H91 119.3
C89 C91 H91 119.3
C91 C92 C93 122.5(8)
C91 C92 H92 118.8
C93 C92 H92 118.8
C94 C93 C87 121.2(7)
C94 C93 C92 122.1(7)
C87 C93 C92 116.7(7)
C93 C94 C95 120.1(7)
C93 C94 C115 120.7(7)
C95 C94 C115 118.9(7)
C100 C95 C96 120.2(7)
C100 C95 C94 120.2(7)
C96 C95 C94 119.5(7)
C95 C96 C97 115.6(7)
C95 C96 C86 120.5(7)
C97 C96 C86 123.7(7)
C98 C97 C96 122.9(8)
C98 C97 H97 118.5
C96 C97 H97 118.5
C97 C98 C99 120.7(8)
C97 C98 H98 119.6
C99 C98 H98 119.6
C100 C99 C98 118.9(8)
C100 C99 H99 120.5
C98 C99 H99 120.5
C99 C100 C95 121.4(8)
C99 C100 H100 119.3
C95 C100 H100 119.3
C102 C101 C106 120.5(7)
C102 C101 C80 118.7(7)
C106 C101 C80 120.7(7)
C101 C102 C103 120.3(7)
C101 C102 C107 118.9(7)
C103 C102 C107 120.9(7)
C102 C103 C104 120.9(7)
C102 C103 H103 119.5
C104 C103 H103 119.5
C105 C104 C103 118.0(7)
C105 C104 C111 121.7(7)
C103 C104 C111 120.3(7)
C104 C105 C106 121.7(8)
C104 C105 H105 119.2
C106 C105 H105 119.2
C101 C106 C105 118.6(7)
C101 C106 C109 119.8(7)
C105 C106 C109 121.5(7)
O5 C107 C102 111.8(7)
O5 C107 H10A 109.3
C102 C107 H10A 109.3
O5 C107 H10B 109.3
C102 C107 H10B 109.3
H10A C107 H10B 107.9
O5 C108 H10C 109.5
O5 C108 H10D 109.5
H10C C108 H10D 109.5
O5 C108 H10E 109.5
H10C C108 H10E 109.5
H10D C108 H10E 109.5
O6 C109 C106 115.2(7)
O6 C109 H10F 108.5
C106 C109 H10F 108.5
O6 C109 H10G 108.5
C106 C109 H10G 108.5
H10F C109 H10G 107.5
O6 C110 H11A 109.5
O6 C110 H11B 109.5
H11A C110 H11B 109.5
O6 C110 H11C 109.5
H11A C110 H11C 109.5
H11B C110 H11C 109.5
C113 C111 C114 110.4(9)
C12X C111 C104 107.9(13)
C113 C111 C104 112.7(8)
C114 C111 C104 109.2(8)
C12X C111 C14X 112(2)
C104 C111 C14X 113.7(13)
C113 C111 C112 108.8(8)
C114 C111 C112 108.4(8)
C104 C111 C112 107.3(8)
C12X C111 C13X 108(2)
C104 C111 C13X 111.5(13)
C14X C111 C13X 103(2)
C111 C112 H11D 109.5
C111 C112 H11E 109.5
H11D C112 H11E 109.5
C111 C112 H11F 109.5
H11D C112 H11F 109.5
H11E C112 H11F 109.5
C111 C113 H11G 109.5
C111 C113 H11H 109.5
H11G C113 H11H 109.5
C111 C113 H11I 109.5
H11G C113 H11I 109.5
H11H C113 H11I 109.5
C111 C114 H11J 109.5
C111 C114 H11K 109.5
H11J C114 H11K 109.5
C111 C114 H11L 109.5
H11J C114 H11L 109.5
H11K C114 H11L 109.5
C111 C12X H21U 109.5
C111 C12X H21V 109.5
H21U C12X H21V 109.5
C111 C12X H21S 109.5
H21U C12X H21S 109.5
H21V C12X H21S 109.5
C111 C13X H31U 109.5
C111 C13X H31V 109.5
H31U C13X H31V 109.5
C111 C13X H31S 109.5
H31U C13X H31S 109.5
H31V C13X H31S 109.5
C111 C14X H41U 109.5
C111 C14X H41V 109.5
H41U C14X H41V 109.5
C111 C14X H41S 109.5
H41U C14X H41S 109.5
H41V C14X H41S 109.5
C116 C115 C120 118.2(7)
C116 C115 C94 122.9(7)
C120 C115 C94 118.6(7)
C117 C116 C115 119.9(8)
C117 C116 C121 118.9(8)
C115 C116 C121 121.2(7)
C118 C117 C116 122.6(8)
C118 C117 H117 118.7
C116 C117 H117 118.7
C119 C118 C117 116.4(8)
C119 C118 C125 120.3(8)
C117 C118 C125 123.2(8)
C118 C119 C120 123.7(8)
C118 C119 H119 118.1
C120 C119 H119 118.1
C119 C120 C115 119.0(8)
C119 C120 C123 119.7(7)
C115 C120 C123 121.1(7)
O7 C121 C116 113.9(7)
O7 C121 H12A 108.8
C116 C121 H12A 108.8
O7 C121 H12B 108.8
C116 C121 H12B 108.8
H12A C121 H12B 107.7
O7 C122 H12C 109.5
O7 C122 H12D 109.5
H12C C122 H12D 109.5
O7 C122 H12E 109.5
H12C C122 H12E 109.5
H12D C122 H12E 109.5
O8 C123 C120 113.0(7)
O8 C123 H12F 109.0
C120 C123 H12F 109.0
O8 C123 H12G 109.0
C120 C123 H12G 109.0
H12F C123 H12G 107.8
O8 C124 H12H 109.5
O8 C124 H12I 109.5
H12H C124 H12I 109.5
O8 C124 H12J 109.5
H12H C124 H12J 109.5
H12I C124 H12J 109.5
C126 C125 C127 109.5(8)
C126 C125 C118 108.3(7)
C127 C125 C118 111.2(8)
C126 C125 C128 109.8(9)
C127 C125 C128 107.5(8)
C118 C125 C128 110.5(7)
C125 C126 H12K 109.5
C125 C126 H12L 109.5
H12K C126 H12L 109.5
C125 C126 H12M 109.5
H12K C126 H12M 109.5
H12L C126 H12M 109.5
C125 C127 H12N 109.5
C125 C127 H12O 109.5
H12N C127 H12O 109.5
C125 C127 H12P 109.5
H12N C127 H12P 109.5
H12O C127 H12P 109.5
C125 C128 H12Q 109.5
C125 C128 H12R 109.5
H12Q C128 H12R 109.5
C125 C128 H12S 109.5
H12Q C128 H12S 109.5
H12R C128 H12S 109.5
C130 C129 C85 114.6(7)
C130 C129 H12T 108.6
C85 C129 H12T 108.6
C130 C129 H12U 108.6
C85 C129 H12U 108.6
H12T C129 H12U 107.6
C131 C130 C129 116.3(12)
C129 C130 C31X 111(2)
C131 C130 H13P 108.2
C129 C130 H13P 108.2
C131 C130 H13Q 108.2
C129 C130 H13Q 108.2
H13P C130 H13Q 107.4
C129 C130 H13X 109.4
C31X C130 H13X 109.4
C129 C130 H13Y 109.4
C31X C130 H13Y 109.4
H13X C130 H13Y 108.0
C132 C131 C130 113.9(11)
C132 C131 H13A 108.8
C130 C131 H13A 108.8
C132 C131 H13B 108.8
C130 C131 H13B 108.8
H13A C131 H13B 107.7
C131 C132 C133 113.3(11)
C131 C132 H13C 108.9
C133 C132 H13C 108.9
C131 C132 H13D 108.9
C133 C132 H13D 108.9
H13C C132 H13D 107.7
C134 C133 C132 109.8(11)
C134 C133 H13E 109.7
C132 C133 H13E 109.7
C134 C133 H13F 109.7
C132 C133 H13F 109.7
H13E C133 H13F 108.2
C133 C134 H13G 109.5
C133 C134 H13H 109.5
H13G C134 H13H 109.5
C133 C134 H13I 109.5
H13G C134 H13I 109.5
H13H C134 H13I 109.5
C32X C31X C130 119(5)
C32X C31X H31Y 107.6
C130 C31X H31Y 107.6
C32X C31X H31Z 107.6
C130 C31X H31Z 107.6
H31Y C31X H31Z 107.1
C31X C32X C33X 117(5)
C31X C32X H32Y 108.1
C33X C32X H32Y 108.1
C31X C32X H32Z 108.1
C33X C32X H32Z 108.1
H32Y C32X H32Z 107.3
C34X C33X C32X 110(4)
C34X C33X H33Y 109.6
C32X C33X H33Y 109.6
C34X C33X H33Z 109.6
C32X C33X H33Z 109.6
H33Y C33X H33Z 108.1
C33X C34X H34X 109.5
C33X C34X H34Y 109.5
H34X C34X H34Y 109.5
C33X C34X H34Z 109.5
H34X C34X H34Z 109.5
H34Y C34X H34Z 109.5
C136 C135 C90 115.9(7)
C136 C135 H13L 108.3
C90 C135 H13L 108.3
C136 C135 H13M 108.3
C90 C135 H13M 108.3
H13L C135 H13M 107.4
C135 C136 C137 111.9(7)
C135 C136 H13N 109.2
C137 C136 H13N 109.2
C135 C136 H13O 109.2
C137 C136 H13O 109.2
H13N C136 H13O 107.9
C138 C137 C136 114.8(8)
C138 C137 H13Z 108.6
C136 C137 H13Z 108.6
C138 C137 H13K 108.6
C136 C137 H13K 108.6
H13Z C137 H13K 107.6
C139 C138 C137 114.0(8)
C139 C138 H13R 108.8
C137 C138 H13R 108.8
C139 C138 H13S 108.8
C137 C138 H13S 108.8
H13R C138 H13S 107.7
C138 C139 C140 113.3(9)
C138 C139 H13T 108.9
C140 C139 H13T 108.9
C138 C139 H13U 108.9
C140 C139 H13U 108.9
H13T C139 H13U 107.7
C139 C140 H14A 109.5
C139 C140 H14B 109.5
H14A C140 H14B 109.5
C139 C140 H14C 109.5
H14A C140 H14C 109.5
H14B C140 H14C 109.5

loop_
_geom_bond_atom_site_label_1
_geom_bond_atom_site_label_2
_geom_bond_distance
O1 C37 1.399(11)
O1 C38 1.425(11)
O2 C39 1.409(9)
O2 C40 1.420(9)
O3 C51 1.420(9)
O3 C52 1.422(10)
O4 C53 1.390(9)
O4 C54 1.408(9)
O5 C107 1.400(10)
O5 C108 1.422(10)
O6 C109 1.402(10)
O6 C110 1.405(11)
O7 C122 1.407(12)
O7 C121 1.428(11)
O8 C124 1.414(11)
O8 C123 1.418(10)
C1 C10 1.359(10)
C1 C6 1.457(10)
C1 C2 1.464(10)
C2 C3 1.353(11)
C2 H2 0.9500
C3 C4 1.460(10)
C3 H3 0.9500
C4 C15 1.384(10)
C4 C5 1.425(10)
C5 C18 1.409(10)
C5 C6 1.425(10)
C6 C7 1.410(10)
C7 C20 1.444(10)
C7 C8 1.457(10)
C8 C9 1.411(10)
C8 C14 1.424(10)
C9 C11 1.406(11)
C9 C10 1.443(10)
C10 C31 1.500(10)
C11 C12 1.354(11)
C11 H11 0.9500
C12 C13 1.413(11)
C12 H12 0.9500
C13 C14 1.353(11)
C13 H13 0.9500
C14 H14 0.9500
C15 C16 1.437(10)
C15 C59 1.519(9)
C16 C17 1.413(10)
C16 C26 1.456(10)
C17 C23 1.429(10)
C17 C18 1.430(10)
C18 C19 1.434(10)
C19 C20 1.400(10)
C19 C21 1.435(10)
C20 C65 1.521(9)
C21 C22 1.354(11)
C21 H21 0.9500
C22 C23 1.449(10)
C22 H22 0.9500
C23 C24 1.380(10)
C24 C25 1.435(10)
C24 C45 1.504(10)
C25 C30 1.416(10)
C25 C26 1.427(10)
C26 C27 1.414(10)
C27 C28 1.368(11)
C27 H27 0.9500
C28 C29 1.392(12)
C28 H28 0.9500
C29 C30 1.368(11)
C29 H29 0.9500
C30 H30 0.9500
C31 C32 1.397(10)
C31 C36 1.409(10)
C32 C33 1.406(10)
C32 C37 1.513(11)
C33 C34 1.374(11)
C33 H33 0.9500
C34 C35 1.399(11)
C34 C41 1.537(10)
C35 C36 1.389(10)
C35 H35 0.9500
C36 C39 1.518(10)
C37 H37A 0.9900
C37 H37B 0.9900
C38 H38A 0.9800
C38 H38B 0.9800
C38 H38C 0.9800
C39 H39A 0.9900
C39 H39B 0.9900
C40 H40A 0.9800
C40 H40B 0.9800
C40 H40C 0.9800
C41 C44 1.525(11)
C41 C42 1.534(11)
C41 C43 1.535(11)
C42 H42A 0.9800
C42 H42B 0.9800
C42 H42C 0.9800
C43 H43A 0.9800
C43 H43B 0.9800
C43 H43C 0.9800
C44 H44A 0.9800
C44 H44B 0.9800
C44 H44C 0.9800
C45 C46 1.390(11)
C45 C50 1.391(11)
C46 C47 1.402(10)
C46 C51 1.517(10)
C47 C48 1.375(10)
C47 H47 0.9500
C48 C49 1.392(11)
C48 C55 1.535(10)
C49 C50 1.406(10)
C49 H49 0.9500
C50 C53 1.523(11)
C51 H51A 0.9900
C51 H51B 0.9900
C52 H52A 0.9800
C52 H52B 0.9800
C52 H52C 0.9800
C53 H53A 0.9900
C53 H53B 0.9900
C54 H54A 0.9800
C54 H54B 0.9800
C54 H54C 0.9800
C55 C56 1.516(11)
C55 C58 1.520(11)
C55 C57 1.534(11)
C56 H56A 0.9800
C56 H56B 0.9800
C56 H56C 0.9800
C57 H57A 0.9800
C57 H57B 0.9800
C57 H57C 0.9800
C58 H58A 0.9800
C58 H58B 0.9800
C58 H58C 0.9800
C59 C60 1.536(11)
C59 H59A 0.9900
C59 H59B 0.9900
C60 C61 1.524(10)
C60 H60A 0.9900
C60 H60B 0.9900
C61 C62 1.513(12)
C61 H61A 0.9900
C61 H61B 0.9900
C62 C63 1.509(11)
C62 H62A 0.9900
C62 H62B 0.9900
C63 C64 1.509(13)
C63 H63A 0.9900
C63 H63B 0.9900
C64 H64A 0.9800
C64 H64B 0.9800
C64 H64C 0.9800
C65 C66 1.533(10)
C65 H65A 0.9900
C65 H65B 0.9900
C66 C67 1.532(10)
C66 H66A 0.9900
C66 H66B 0.9900
C67 C68 1.527(11)
C67 H67A 0.9900
C67 H67B 0.9900
C68 C69 1.525(12)
C68 H68A 0.9900
C68 H68B 0.9900
C69 C70 1.513(14)
C69 H69A 0.9900
C69 H69B 0.9900
C70 H70A 0.9800
C70 H70B 0.9800
C70 H70C 0.9800
C71 C80 1.382(11)
C71 C76 1.429(11)
C71 C72 1.447(11)
C72 C73 1.349(12)
C72 H72 0.9500
C73 C74 1.446(11)
C73 H73 0.9500
C74 C85 1.385(11)
C74 C75 1.440(11)
C75 C88 1.409(10)
C75 C76 1.423(11)
C76 C77 1.426(11)
C77 C90 1.439(11)
C77 C78 1.455(11)
C78 C84 1.417(10)
C78 C79 1.422(10)
C79 C81 1.415(11)
C79 C80 1.435(11)
C80 C101 1.518(10)
C81 C82 1.367(11)
C81 H81 0.9500
C82 C83 1.389(12)
C82 H82 0.9500
C83 C84 1.363(11)
C83 H83 0.9500
C84 H84 0.9500
C85 C86 1.433(11)
C85 C129 1.534(10)
C86 C87 1.437(10)
C86 C96 1.449(11)
C87 C93 1.424(11)
C87 C88 1.429(11)
C88 C89 1.442(10)
C89 C90 1.383(12)
C89 C91 1.452(12)
C90 C135 1.532(11)
C91 C92 1.353(12)
C91 H91 0.9500
C92 C93 1.454(11)
C92 H92 0.9500
C93 C94 1.380(11)
C94 C95 1.432(11)
C94 C115 1.509(10)
C95 C100 1.416(11)
C95 C96 1.416(11)
C96 C97 1.421(11)
C97 C98 1.362(12)
C97 H97 0.9500
C98 C99 1.386(13)
C98 H98 0.9500
C99 C100 1.370(12)
C99 H99 0.9500
C100 H100 0.9500
C101 C102 1.370(11)
C101 C106 1.388(11)
C102 C103 1.376(11)
C102 C107 1.515(11)
C103 C104 1.406(11)
C103 H103 0.9500
C104 C105 1.370(11)
C104 C111 1.532(10)
C105 C106 1.404(11)
C105 H105 0.9500
C106 C109 1.519(11)
C107 H10A 0.9900
C107 H10B 0.9900
C108 H10C 0.9800
C108 H10D 0.9800
C108 H10E 0.9800
C109 H10F 0.9900
C109 H10G 0.9900
C110 H11A 0.9800
C110 H11B 0.9800
C110 H11C 0.9800
C111 C12X 1.51(4)
C111 C113 1.520(14)
C111 C114 1.525(15)
C111 C14X 1.54(4)
C111 C112 1.546(14)
C111 C13X 1.55(4)
C112 H11D 0.9800
C112 H11E 0.9800
C112 H11F 0.9800
C113 H11G 0.9800
C113 H11H 0.9800
C113 H11I 0.9800
C114 H11J 0.9800
C114 H11K 0.9800
C114 H11L 0.9800
C12X H21U 0.9800
C12X H21V 0.9800
C12X H21S 0.9800
C13X H31U 0.9800
C13X H31V 0.9800
C13X H31S 0.9800
C14X H41U 0.9800
C14X H41V 0.9800
C14X H41S 0.9800
C115 C116 1.405(11)
C115 C120 1.409(11)
C116 C117 1.387(12)
C116 C121 1.507(11)
C117 C118 1.384(12)
C117 H117 0.9500
C118 C119 1.377(12)
C118 C125 1.534(11)
C119 C120 1.384(11)
C119 H119 0.9500
C120 C123 1.503(11)
C121 H12A 0.9900
C121 H12B 0.9900
C122 H12C 0.9800
C122 H12D 0.9800
C122 H12E 0.9800
C123 H12F 0.9900
C123 H12G 0.9900
C124 H12H 0.9800
C124 H12I 0.9800
C124 H12J 0.9800
C125 C126 1.526(13)
C125 C127 1.530(14)
C125 C128 1.538(13)
C126 H12K 0.9800
C126 H12L 0.9800
C126 H12M 0.9800
C127 H12N 0.9800
C127 H12O 0.9800
C127 H12P 0.9800
C128 H12Q 0.9800
C128 H12R 0.9800
C128 H12S 0.9800
C129 C130 1.523(13)
C129 H12T 0.9900
C129 H12U 0.9900
C130 C131 1.510(9)
C130 C31X 1.58(4)
C130 H13P 0.9900
C130 H13Q 0.9900
C130 H13X 0.9900
C130 H13Y 0.9900
C131 C132 1.508(10)
C131 H13A 0.9900
C131 H13B 0.9900
C132 C133 1.534(10)
C132 H13C 0.9900
C132 H13D 0.9900
C133 C134 1.525(10)
C133 H13E 0.9900
C133 H13F 0.9900
C134 H13G 0.9800
C134 H13H 0.9800
C134 H13I 0.9800
C31X C32X 1.37(6)
C31X H31Y 0.9900
C31X H31Z 0.9900
C32X C33X 1.62(5)
C32X H32Y 0.9900
C32X H32Z 0.9900
C33X C34X 1.48(8)
C33X H33Y 0.9900
C33X H33Z 0.9900
C34X H34X 0.9800
C34X H34Y 0.9800
C34X H34Z 0.9800
C135 C136 1.530(11)
C135 H13L 0.9900
C135 H13M 0.9900
C136 C137 1.536(11)
C136 H13N 0.9900
C136 H13O 0.9900
C137 C138 1.515(12)
C137 H13Z 0.9900
C137 H13K 0.9900
C138 C139 1.504(13)
C138 H13R 0.9900
C138 H13S 0.9900
C139 C140 1.512(14)
C139 H13T 0.9900
C139 H13U 0.9900
C140 H14A 0.9800
C140 H14B 0.9800
C140 H14C 0.9800

loop_
_geom_torsion_atom_site_label_1
_geom_torsion_atom_site_label_2
_geom_torsion_atom_site_label_3
_geom_torsion_atom_site_label_4
_geom_torsion
C10 C1 C2 C3 -155.2(9)
C6 C1 C2 C3 25.4(12)
C1 C2 C3 C4 -22.3(14)
C2 C3 C4 C15 -175.1(9)
C2 C3 C4 C5 3.1(13)
C15 C4 C5 C18 10.6(12)
C3 C4 C5 C18 -167.6(8)
C15 C4 C5 C6 -169.2(7)
C3 C4 C5 C6 12.6(11)
C18 C5 C6 C7 -8.6(11)
C4 C5 C6 C7 171.2(7)
C18 C5 C6 C1 171.4(7)
C4 C5 C6 C1 -8.8(11)
C10 C1 C6 C7 -9.0(11)
C2 C1 C6 C7 170.3(7)
C10 C1 C6 C5 170.9(7)
C2 C1 C6 C5 -9.7(11)
C5 C6 C7 C20 18.1(11)
C1 C6 C7 C20 -161.9(7)
C5 C6 C7 C8 -162.4(7)
C1 C6 C7 C8 17.6(10)
C6 C7 C8 C9 -14.1(10)
C20 C7 C8 C9 165.4(7)
C6 C7 C8 C14 158.0(7)
C20 C7 C8 C14 -22.5(12)
C14 C8 C9 C11 5.6(11)
C7 C8 C9 C11 178.1(7)
C14 C8 C9 C10 -170.5(7)
C7 C8 C9 C10 2.0(11)
C6 C1 C10 C9 -3.8(11)
C2 C1 C10 C9 176.9(7)
C6 C1 C10 C31 -178.1(7)
C2 C1 C10 C31 2.6(12)
C11 C9 C10 C1 -168.9(7)
C8 C9 C10 C1 7.2(11)
C11 C9 C10 C31 5.5(10)
C8 C9 C10 C31 -178.4(7)
C8 C9 C11 C12 -2.5(11)
C10 C9 C11 C12 173.6(7)
C9 C11 C12 C13 -1.5(12)
C11 C12 C13 C14 2.3(12)
C12 C13 C14 C8 1.1(12)
C9 C8 C14 C13 -5.0(12)
C7 C8 C14 C13 -177.3(7)
C5 C4 C15 C16 -2.4(11)
C3 C4 C15 C16 175.8(8)
C5 C4 C15 C59 -175.0(7)
C3 C4 C15 C59 3.1(12)
C4 C15 C16 C17 -11.3(11)
C59 C15 C16 C17 161.0(7)
C4 C15 C16 C26 172.8(7)
C59 C15 C16 C26 -15.0(12)
C15 C16 C17 C23 -163.8(7)
C26 C16 C17 C23 12.5(11)
C15 C16 C17 C18 16.8(11)
C26 C16 C17 C18 -167.0(7)
C4 C5 C18 C17 -5.0(11)
C6 C5 C18 C17 174.8(7)
C4 C5 C18 C19 172.9(7)
C6 C5 C18 C19 -7.3(11)
C16 C17 C18 C5 -8.5(11)
C23 C17 C18 C5 172.0(7)
C16 C17 C18 C19 173.6(7)
C23 C17 C18 C19 -5.8(11)
C5 C18 C19 C20 13.9(11)
C17 C18 C19 C20 -168.2(7)
C5 C18 C19 C21 -165.6(7)
C17 C18 C19 C21 12.3(11)
C18 C19 C20 C7 -4.4(11)
C21 C19 C20 C7 175.1(7)
C18 C19 C20 C65 -177.5(7)
C21 C19 C20 C65 2.0(11)
C6 C7 C20 C19 -11.4(11)
C8 C7 C20 C19 169.1(7)
C6 C7 C20 C65 161.3(7)
C8 C7 C20 C65 -18.2(12)
C20 C19 C21 C22 175.4(8)
C18 C19 C21 C22 -5.1(12)
C19 C21 C22 C23 -8.3(13)
C16 C17 C23 C24 -3.0(11)
C18 C17 C23 C24 176.4(7)
C16 C17 C23 C22 173.0(7)
C18 C17 C23 C22 -7.6(10)
C21 C22 C23 C24 -169.2(8)
C21 C22 C23 C17 14.8(11)
C17 C23 C24 C25 -5.3(11)
C22 C23 C24 C25 178.8(7)
C17 C23 C24 C45 179.8(7)
C22 C23 C24 C45 4.0(11)
C23 C24 C25 C30 -175.1(7)
C45 C24 C25 C30 -0.2(11)
C23 C24 C25 C26 3.6(11)
C45 C24 C25 C26 178.6(7)
C30 C25 C26 C27 8.3(11)
C24 C25 C26 C27 -170.5(7)
C30 C25 C26 C16 -175.1(7)
C24 C25 C26 C16 6.1(11)
C17 C16 C26 C27 162.6(7)
C15 C16 C26 C27 -21.3(12)
C17 C16 C26 C25 -13.9(10)
C15 C16 C26 C25 162.2(7)
C25 C26 C27 C28 -7.8(12)
C16 C26 C27 C28 175.6(8)
C26 C27 C28 C29 1.4(14)
C27 C28 C29 C30 4.6(14)
C28 C29 C30 C25 -3.9(13)
C26 C25 C30 C29 -2.7(12)
C24 C25 C30 C29 176.1(8)
C1 C10 C31 C32 70.5(10)
C9 C10 C31 C32 -103.8(8)
C1 C10 C31 C36 -110.2(8)
C9 C10 C31 C36 75.5(9)
C36 C31 C32 C33 -1.0(11)
C10 C31 C32 C33 178.3(7)
C36 C31 C32 C37 173.0(7)
C10 C31 C32 C37 -7.7(11)
C31 C32 C33 C34 1.4(12)
C37 C32 C33 C34 -172.7(7)
C32 C33 C34 C35 -1.3(11)
C32 C33 C34 C41 178.7(7)
C33 C34 C35 C36 0.9(11)
C41 C34 C35 C36 -179.1(7)
C34 C35 C36 C31 -0.6(11)
C34 C35 C36 C39 -179.4(7)
C32 C31 C36 C35 0.6(11)
C10 C31 C36 C35 -178.7(7)
C32 C31 C36 C39 179.5(7)
C10 C31 C36 C39 0.1(11)
C38 O1 C37 C32 159.4(8)
C31 C32 C37 O1 155.3(8)
C33 C32 C37 O1 -30.5(11)
C40 O2 C39 C36 176.0(7)
C35 C36 C39 O2 -14.3(10)
C31 C36 C39 O2 166.9(7)
C33 C34 C41 C44 113.7(8)
C35 C34 C41 C44 -66.3(9)
C33 C34 C41 C42 -125.6(8)
C35 C34 C41 C42 54.5(9)
C33 C34 C41 C43 -7.3(10)
C35 C34 C41 C43 172.8(7)
C23 C24 C45 C46 -107.3(9)
C25 C24 C45 C46 77.9(9)
C23 C24 C45 C50 71.4(10)
C25 C24 C45 C50 -103.4(8)
C50 C45 C46 C47 2.7(11)
C24 C45 C46 C47 -178.6(7)
C50 C45 C46 C51 178.1(7)
C24 C45 C46 C51 -3.2(11)
C45 C46 C47 C48 0.0(11)
C51 C46 C47 C48 -175.7(7)
C46 C47 C48 C49 -2.3(11)
C46 C47 C48 C55 -179.9(7)
C47 C48 C49 C50 2.0(11)
C55 C48 C49 C50 179.7(7)
C46 C45 C50 C49 -2.9(10)
C24 C45 C50 C49 178.4(6)
C46 C45 C50 C53 178.5(7)
C24 C45 C50 C53 -0.2(10)
C48 C49 C50 C45 0.5(11)
C48 C49 C50 C53 179.1(7)
C52 O3 C51 C46 72.1(9)
C45 C46 C51 O3 52.3(10)
C47 C46 C51 O3 -132.3(7)
C54 O4 C53 C50 175.3(6)
C45 C50 C53 O4 -177.9(6)
C49 C50 C53 O4 3.5(10)
C47 C48 C55 C56 -9.2(11)
C49 C48 C55 C56 173.3(7)
C47 C48 C55 C58 111.3(9)
C49 C48 C55 C58 -66.2(9)
C47 C48 C55 C57 -129.3(8)
C49 C48 C55 C57 53.2(10)
C4 C15 C59 C60 -77.8(9)
C16 C15 C59 C60 109.8(8)
C15 C59 C60 C61 -178.5(7)
C59 C60 C61 C62 63.6(10)
C60 C61 C62 C63 177.4(8)
C61 C62 C63 C64 175.0(9)
C19 C20 C65 C66 -76.2(9)
C7 C20 C65 C66 111.1(8)
C20 C65 C66 C67 -177.6(7)
C65 C66 C67 C68 73.3(10)
C66 C67 C68 C69 -178.8(8)
C67 C68 C69 C70 -179.3(9)
C80 C71 C72 C73 -174.5(9)
C76 C71 C72 C73 8.7(13)
C71 C72 C73 C74 -4.1(15)
C72 C73 C74 C85 174.7(9)
C72 C73 C74 C75 -5.3(13)
C85 C74 C75 C88 11.1(12)
C73 C74 C75 C88 -168.9(8)
C85 C74 C75 C76 -169.8(8)
C73 C74 C75 C76 10.2(12)
C88 C75 C76 C77 -5.0(11)
C74 C75 C76 C77 175.9(7)
C88 C75 C76 C71 173.3(7)
C74 C75 C76 C71 -5.8(12)
C80 C71 C76 C75 179.5(7)
C72 C71 C76 C75 -3.7(11)
C80 C71 C76 C77 -2.2(12)
C72 C71 C76 C77 174.6(8)
C75 C76 C77 C90 14.3(11)
C71 C76 C77 C90 -164.1(7)
C75 C76 C77 C78 -168.1(7)
C71 C76 C77 C78 13.6(11)
C76 C77 C78 C84 159.0(7)
C90 C77 C78 C84 -23.5(12)
C76 C77 C78 C79 -15.7(11)
C90 C77 C78 C79 161.8(8)
C84 C78 C79 C81 8.7(11)
C77 C78 C79 C81 -176.1(7)
C84 C78 C79 C80 -168.9(7)
C77 C78 C79 C80 6.3(11)
C76 C71 C80 C79 -7.6(12)
C72 C71 C80 C79 175.6(8)
C76 C71 C80 C101 172.6(7)
C72 C71 C80 C101 -4.2(12)
C81 C79 C80 C71 -172.2(8)
C78 C79 C80 C71 5.5(11)
C81 C79 C80 C101 7.6(11)
C78 C79 C80 C101 -174.7(7)
C78 C79 C81 C82 -5.6(12)
C80 C79 C81 C82 172.0(8)
C79 C81 C82 C83 -1.2(12)
C81 C82 C83 C84 4.5(13)
C82 C83 C84 C78 -1.0(13)
C79 C78 C84 C83 -5.6(11)
C77 C78 C84 C83 179.4(8)
C75 C74 C85 C86 -2.9(12)
C73 C74 C85 C86 177.1(8)
C75 C74 C85 C129 -178.0(7)
C73 C74 C85 C129 2.1(12)
C74 C85 C86 C87 -10.0(11)
C129 C85 C86 C87 164.9(7)
C74 C85 C86 C96 170.6(8)
C129 C85 C86 C96 -14.5(12)
C85 C86 C87 C93 -164.8(7)
C96 C86 C87 C93 14.6(11)
C85 C86 C87 C88 14.7(11)
C96 C86 C87 C88 -165.9(7)
C76 C75 C88 C87 174.7(7)
C74 C75 C88 C87 -6.2(11)
C76 C75 C88 C89 -6.7(11)
C74 C75 C88 C89 172.4(7)
C93 C87 C88 C75 172.9(7)
C86 C87 C88 C75 -6.6(11)
C93 C87 C88 C89 -5.6(11)
C86 C87 C88 C89 174.9(7)
C75 C88 C89 C90 9.3(12)
C87 C88 C89 C90 -172.2(7)
C75 C88 C89 C91 -169.2(8)
C87 C88 C89 C91 9.4(11)
C88 C89 C90 C77 0.2(12)
C91 C89 C90 C77 178.5(8)
C88 C89 C90 C135 -172.4(7)
C91 C89 C90 C135 5.9(12)
C76 C77 C90 C89 -11.8(12)
C78 C77 C90 C89 170.7(8)
C76 C77 C90 C135 160.5(7)
C78 C77 C90 C135 -17.0(12)
C90 C89 C91 C92 179.8(9)
C88 C89 C91 C92 -1.8(14)
C89 C91 C92 C93 -9.8(15)
C88 C87 C93 C94 175.0(7)
C86 C87 C93 C94 -5.5(11)
C88 C87 C93 C92 -5.5(11)
C86 C87 C93 C92 174.0(7)
C91 C92 C93 C94 -167.1(9)
C91 C92 C93 C87 13.4(13)
C87 C93 C94 C95 -4.0(11)
C92 C93 C94 C95 176.6(8)
C87 C93 C94 C115 -177.2(7)
C92 C93 C94 C115 3.3(12)
C93 C94 C95 C100 -171.8(7)
C115 C94 C95 C100 1.6(11)
C93 C94 C95 C96 3.7(11)
C115 C94 C95 C96 177.1(7)
C100 C95 C96 C97 6.2(11)
C94 C95 C96 C97 -169.4(7)
C100 C95 C96 C86 -178.5(7)
C94 C95 C96 C86 6.0(11)
C85 C86 C96 C95 164.5(7)
C87 C86 C96 C95 -14.9(11)
C85 C86 C96 C97 -20.6(12)
C87 C86 C96 C97 160.1(7)
C95 C96 C97 C98 -3.2(12)
C86 C96 C97 C98 -178.3(8)
C96 C97 C98 C99 -1.6(14)
C97 C98 C99 C100 3.3(13)
C98 C99 C100 C95 -0.2(13)
C96 C95 C100 C99 -4.7(12)
C94 C95 C100 C99 170.8(8)
C71 C80 C101 C102 -90.5(10)
C79 C80 C101 C102 89.7(9)
C71 C80 C101 C106 85.6(10)
C79 C80 C101 C106 -94.2(9)
C106 C101 C102 C103 0.1(12)
C80 C101 C102 C103 176.2(7)
C106 C101 C102 C107 179.6(8)
C80 C101 C102 C107 -4.3(11)
C101 C102 C103 C104 -1.0(12)
C107 C102 C103 C104 179.4(8)
C102 C103 C104 C105 2.7(12)
C102 C103 C104 C111 -178.2(7)
C103 C104 C105 C106 -3.4(12)
C111 C104 C105 C106 177.5(7)
C102 C101 C106 C105 -0.8(12)
C80 C101 C106 C105 -176.8(7)
C102 C101 C106 C109 -177.2(8)
C80 C101 C106 C109 6.8(12)
C104 C105 C106 C101 2.5(12)
C104 C105 C106 C109 178.9(8)
C108 O5 C107 C102 -179.9(8)
C101 C102 C107 O5 175.7(7)
C103 C102 C107 O5 -4.8(12)
C110 O6 C109 C106 89.0(10)
C101 C106 C109 O6 171.6(8)
C105 C106 C109 O6 -4.7(13)
C105 C104 C111 C12X -79.8(18)
C103 C104 C111 C12X 101.2(18)
C105 C104 C111 C113 1.4(12)
C103 C104 C111 C113 -177.6(10)
C105 C104 C111 C114 124.5(10)
C103 C104 C111 C114 -54.6(11)
C105 C104 C111 C14X 154.9(19)
C103 C104 C111 C14X -24(2)
C105 C104 C111 C112 -118.3(10)
C103 C104 C111 C112 62.6(11)
C105 C104 C111 C13X 38.7(19)
C103 C104 C111 C13X -140.4(18)
C93 C94 C115 C116 -77.7(10)
C95 C94 C115 C116 109.0(9)
C93 C94 C115 C120 96.5(9)
C95 C94 C115 C120 -76.8(10)
C120 C115 C116 C117 4.5(12)
C94 C115 C116 C117 178.7(8)
C120 C115 C116 C121 -176.8(8)
C94 C115 C116 C121 -2.6(13)
C115 C116 C117 C118 -2.2(14)
C121 C116 C117 C118 179.1(8)
C116 C117 C118 C119 0.2(13)
C116 C117 C118 C125 178.0(8)
C117 C118 C119 C120 -0.6(13)
C125 C118 C119 C120 -178.4(8)
C118 C119 C120 C115 3.0(13)
C118 C119 C120 C123 178.4(8)
C116 C115 C120 C119 -4.9(12)
C94 C115 C120 C119 -179.3(7)
C116 C115 C120 C123 179.8(8)
C94 C115 C120 C123 5.3(12)
C122 O7 C121 C116 79.9(10)
C117 C116 C121 O7 61.2(11)
C115 C116 C121 O7 -117.5(9)
C124 O8 C123 C120 73.3(9)
C119 C120 C123 O8 46.9(11)
C115 C120 C123 O8 -137.8(8)
C119 C118 C125 C126 80.6(10)
C117 C118 C125 C126 -97.1(10)
C119 C118 C125 C127 -159.0(8)
C117 C118 C125 C127 23.3(12)
C119 C118 C125 C128 -39.8(12)
C117 C118 C125 C128 142.6(10)
C74 C85 C129 C130 -74.5(10)
C86 C85 C129 C130 110.5(9)
C85 C129 C130 C131 168.5(11)
C85 C129 C130 C31X -176(3)
C129 C130 C131 C132 67(2)
C130 C131 C132 C133 174(2)
C131 C132 C133 C134 -173(2)
C129 C130 C31X C32X 86(6)
C130 C31X C32X C33X -180(4)
C31X C32X C33X C34X 77(8)
C89 C90 C135 C136 -75.4(10)
C77 C90 C135 C136 112.1(9)
C90 C135 C136 C137 165.0(8)
C135 C136 C137 C138 64.1(11)
C136 C137 C138 C139 172.7(9)
C137 C138 C139 C140 179.8(10)
